data_4023559
loop_
_publ_author_name
'Soumyadip Ghosh'
'Anxin Wu'
'James C. Fettinger'
'Peter Y. Zavalij'
'Lyle Isaacs'

_publ_section_title
;
 Self-Sorting Molecular Clips
;
_journal_name_full 'Journal of Organic Chemistry'
_journal_page_first 5915
_journal_page_last 5925
_journal_paper_doi 10.1021/jo8009424
_journal_volume 73
_journal_year 2008
_chemical_formula_sum 'C252 H303 N48 O83.5'
_chemical_formula_weight 5340.42
_chemical_name_systematic
; 
 ? 
;
_space_group_IT_number 2
_symmetry_cell_setting triclinic
_symmetry_space_group_name_Hall '-P 1'
_symmetry_space_group_name_H-M 'P -1'
_atom_sites_solution_hydrogens geom
_atom_sites_solution_primary direct
_atom_sites_solution_secondary difmap
_audit_creation_method SHELXL-97
_cell_angle_alpha 66.9160(10)
_cell_angle_beta 77.2880(10)
_cell_angle_gamma 68.3660(10)
_cell_formula_units_Z 1
_cell_length_a 17.9029(6)
_cell_length_b 20.2161(7)
_cell_length_c 20.8712(7)
_cell_measurement_reflns_used 9351
_cell_measurement_temperature 173(2)
_cell_measurement_theta_max 27.464
_cell_measurement_theta_min 2.307
_cell_volume 6434.3(4)
_computing_cell_refinement 'Bruker SMART'
_computing_data_collection 'Bruker SMART'
_computing_data_reduction 'Bruker SAINT'
_computing_molecular_graphics 'Bruker SHELXTL'
_computing_publication_material 'Bruker SHELXTL'
_computing_structure_refinement 'SHELXL-97 (Sheldrick, 1997)'
_computing_structure_solution 'SHELXS-97 (Sheldrick, 1990)'
_diffrn_ambient_temperature 173(2)
_diffrn_measured_fraction_theta_full 0.999
_diffrn_measured_fraction_theta_max 0.999
_diffrn_measurement_device_type 'CCD area detector'
_diffrn_measurement_method 'phi and omega scans'
_diffrn_radiation_monochromator graphite
_diffrn_radiation_source 'fine-focus sealed tube'
_diffrn_radiation_type MoK\a
_diffrn_radiation_wavelength 0.71073
_diffrn_reflns_av_R_equivalents 0.0146
_diffrn_reflns_av_sigmaI/netI 0.0196
_diffrn_reflns_limit_h_max 21
_diffrn_reflns_limit_h_min -21
_diffrn_reflns_limit_k_max 24
_diffrn_reflns_limit_k_min -24
_diffrn_reflns_limit_l_max 24
_diffrn_reflns_limit_l_min -24
_diffrn_reflns_number 45011
_diffrn_reflns_theta_full 25.00
_diffrn_reflns_theta_max 25.00
_diffrn_reflns_theta_min 1.55
_exptl_absorpt_coefficient_mu 0.105
_exptl_absorpt_correction_T_max 0.9765
_exptl_absorpt_correction_T_min 0.9575
_exptl_absorpt_correction_type 'Empiricsal, SADABS (multi-scan)'
_exptl_crystal_colour Colorless
_exptl_crystal_density_diffrn 1.378
_exptl_crystal_density_meas 0
_exptl_crystal_density_method 'not measured'
_exptl_crystal_description Block
_exptl_crystal_F_000 2819
_exptl_crystal_size_max 0.42
_exptl_crystal_size_mid 0.31
_exptl_crystal_size_min 0.23
_refine_diff_density_max 0.547
_refine_diff_density_min -0.671
_refine_diff_density_rms 0.061
_refine_ls_extinction_method none
_refine_ls_goodness_of_fit_ref 1.111
_refine_ls_hydrogen_treatment mixed
_refine_ls_matrix_type full
_refine_ls_number_parameters 1758
_refine_ls_number_reflns 22636
_refine_ls_number_restraints 187
_refine_ls_restrained_S_all 1.138
_refine_ls_R_factor_all 0.0815
_refine_ls_R_factor_gt 0.0669
_refine_ls_shift/su_max 0.001
_refine_ls_shift/su_mean 0.000
_refine_ls_structure_factor_coef Fsqd
_refine_ls_weighting_details 'calc w=1/[\s^2^(Fo^2^)+(0.1335P)^2^+2.4058P] where P=(Fo^2^+2Fc^2^)/3'
_refine_ls_weighting_scheme calc
_refine_ls_wR_factor_gt 0.2022
_refine_ls_wR_factor_ref 0.2179
_reflns_number_gt 18174
_reflns_number_total 22636
_reflns_threshold_expression >2sigma(I)
_cod_data_source_file jo8009424-File005.cif
_cod_data_source_block 1047bk18mi
_cod_depositor_comments
;
The following automatic conversions were performed:
'_symmetry_cell_setting' value 'Triclinic' changed to 'triclinic'
according to '/home/saulius/struct/CIF-dictionaries/cif_core.dic'
dictionary named 'cif_core.dic' version 2.4.1 from 2010-06-29.

Automatic conversion script
Id: cif_fix_enum 1527 2010-12-29 10:47:43Z saulius 
;
_cod_original_formula_sum 'C252 H303 N48 O83.50'
_cod_database_code 4023559

loop_
_symmetry_equiv_pos_as_xyz
'x, y, z'
'-x, -y, -z'

loop_
_atom_site_label
_atom_site_type_symbol
_atom_site_fract_x
_atom_site_fract_y
_atom_site_fract_z
_atom_site_U_iso_or_equiv
_atom_site_adp_type
_atom_site_occupancy
_atom_site_symmetry_multiplicity
_atom_site_calc_flag
_atom_site_refinement_flags
_atom_site_disorder_assembly
_atom_site_disorder_group
C1 C 0.68527(15) 0.77451(14) 0.79267(13) 0.0447(5) Uani 1 1 d . . .
H1A H 0.6696 0.8266 0.7583 0.054 Uiso 1 1 calc R . .
H1B H 0.6375 0.7683 0.8260 0.054 Uiso 1 1 calc R . .
C1A C 0.77082(16) 0.70451(14) 0.89556(12) 0.0470(6) Uani 1 1 d . . .
C1B C 0.7051(2) 0.71386(18) 0.95589(14) 0.0585(7) Uani 1 1 d . . .
C1C C 0.6806(3) 0.6583(2) 1.08027(17) 0.0857(11) Uani 1 1 d . . .
H1C1 H 0.6412 0.7090 1.0761 0.103 Uiso 1 1 calc R . .
H1C2 H 0.7129 0.6423 1.1197 0.103 Uiso 1 1 calc R . .
C1D C 0.6376(3) 0.6040(3) 1.0939(2) 0.1118(17) Uani 1 1 d . . .
H1D1 H 0.6014 0.6228 1.0573 0.168 Uiso 1 1 calc R . .
H1D2 H 0.6061 0.5981 1.1395 0.168 Uiso 1 1 calc R . .
H1D3 H 0.6767 0.5549 1.0942 0.168 Uiso 1 1 calc R . .
N1 N 0.74952(13) 0.76626(11) 0.83120(10) 0.0433(4) Uani 1 1 d . . .
O1B O 0.63945(17) 0.75842(16) 0.94992(12) 0.0926(9) Uani 1 1 d . . .
O1C O 0.73363(15) 0.66228(14) 1.01558(10) 0.0779(7) Uani 1 1 d . . .
C2 C 0.81365(15) 0.79100(13) 0.79634(12) 0.0403(5) Uani 1 1 d . . .
C2A C 0.85492(17) 0.70435(14) 0.90680(12) 0.0462(6) Uani 1 1 d . . .
C2B C 0.8465(2) 0.7381(2) 0.96412(15) 0.0634(8) Uani 1 1 d . A .
C2C C 0.8765(6) 0.6929(5) 1.0888(4) 0.0818(16) Uani 0.50 1 d PD A 1
H2C1 H 0.8250 0.7309 1.0970 0.098 Uiso 0.50 1 calc PR A 1
H2C2 H 0.8784 0.6425 1.1240 0.098 Uiso 0.50 1 calc PR A 1
C2D C 0.9447(7) 0.7140(7) 1.0886(6) 0.111(4) Uani 0.50 1 d PD A 1
H2D1 H 0.9451 0.7166 1.1344 0.166 Uiso 0.50 1 calc PR A 1
H2D2 H 0.9413 0.7636 1.0525 0.166 Uiso 0.50 1 calc PR A 1
H2D3 H 0.9944 0.6761 1.0788 0.166 Uiso 0.50 1 calc PR A 1
C2E C 0.8809(6) 0.7392(4) 1.0613(4) 0.0818(16) Uani 0.50 1 d PD A 2
H2E1 H 0.9046 0.7807 1.0362 0.098 Uiso 0.50 1 calc PR A 2
H2E2 H 0.8238 0.7605 1.0775 0.098 Uiso 0.50 1 calc PR A 2
C2F C 0.9263(9) 0.6827(5) 1.1180(4) 0.110(4) Uani 0.50 1 d PD A 2
H2F1 H 0.9247 0.7051 1.1524 0.165 Uiso 0.50 1 calc PR A 2
H2F2 H 0.9823 0.6630 1.1002 0.165 Uiso 0.50 1 calc PR A 2
H2F3 H 0.9029 0.6413 1.1401 0.165 Uiso 0.50 1 calc PR A 2
N2 N 0.87623(13) 0.75603(11) 0.83872(10) 0.0423(4) Uani 1 1 d . . .
O2 O 0.81541(10) 0.83670(9) 0.73706(8) 0.0438(4) Uani 1 1 d . . .
O2B O 0.8042(2) 0.80102(16) 0.95809(14) 0.0950(9) Uani 1 1 d . . .
O2C O 0.8891(2) 0.6921(2) 1.01522(14) 0.1047(10) Uani 1 1 d D . .
C3 C 0.94009(15) 0.78919(13) 0.82643(12) 0.0424(5) Uani 1 1 d . . .
H3A H 0.9246 0.8401 0.7902 0.051 Uiso 1 1 calc R . .
H3B H 0.9438 0.7959 0.8700 0.051 Uiso 1 1 calc R . .
C3A C 1.07162(15) 0.67664(13) 0.84879(12) 0.0417(5) Uani 1 1 d . . .
C3B C 1.09402(16) 0.68761(14) 0.91076(12) 0.0457(6) Uani 1 1 d . . .
C3C C 1.1863(2) 0.62431(18) 0.99992(16) 0.0647(8) Uani 1 1 d . . .
H3C1 H 1.1562 0.6014 1.0438 0.078 Uiso 1 1 calc R . .
H3C2 H 1.1820 0.6757 0.9970 0.078 Uiso 1 1 calc R . .
C3D C 1.2724(2) 0.5766(2) 0.99805(18) 0.0813(11) Uani 1 1 d . . .
H3D1 H 1.2758 0.5269 0.9983 0.122 Uiso 1 1 calc R . .
H3D2 H 1.2960 0.5699 1.0392 0.122 Uiso 1 1 calc R . .
H3D3 H 1.3020 0.6013 0.9555 0.122 Uiso 1 1 calc R . .
N3 N 1.01898(12) 0.74597(10) 0.80450(10) 0.0401(4) Uani 1 1 d . . .
O3B O 1.06119(15) 0.74071(13) 0.92921(12) 0.0725(6) Uani 1 1 d . . .
O3C O 1.15393(13) 0.62816(11) 0.93910(10) 0.0576(5) Uani 1 1 d . . .
C4 C 1.04054(14) 0.75392(12) 0.73406(12) 0.0391(5) Uani 1 1 d . . .
C4A C 1.14521(16) 0.65471(13) 0.79640(12) 0.0440(5) Uani 1 1 d . . .
C4B C 1.21967(17) 0.67592(16) 0.79681(13) 0.0513(6) Uani 1 1 d . B .
C4C C 1.2602(8) 0.7882(9) 0.7725(9) 0.074(3) Uani 0.54 1 d PD B 1
H4C1 H 1.2387 0.8424 0.7440 0.089 Uiso 0.54 1 calc PR B 1
H4C2 H 1.3109 0.7649 0.7478 0.089 Uiso 0.54 1 calc PR B 1
C4D C 1.2754(4) 0.7803(4) 0.8425(4) 0.0720(16) Uani 0.54 1 d PD B 1
H4D1 H 1.3153 0.8051 0.8374 0.108 Uiso 0.54 1 calc PR B 1
H4D2 H 1.2960 0.7265 0.8703 0.108 Uiso 0.54 1 calc PR B 1
H4D3 H 1.2250 0.8042 0.8662 0.108 Uiso 0.54 1 calc PR B 1
C4E C 1.2730(10) 0.7682(12) 0.7822(12) 0.074(3) Uani 0.46 1 d PD B 2
H4E1 H 1.3129 0.7238 0.8117 0.089 Uiso 0.46 1 calc PR B 2
H4E2 H 1.2985 0.7840 0.7339 0.089 Uiso 0.46 1 calc PR B 2
C4F C 1.2453(7) 0.8307(7) 0.8098(6) 0.102(3) Uani 0.46 1 d PD B 2
H4F1 H 1.2920 0.8430 0.8136 0.154 Uiso 0.46 1 calc PR B 2
H4F2 H 1.2165 0.8155 0.8562 0.154 Uiso 0.46 1 calc PR B 2
H4F3 H 1.2091 0.8753 0.7782 0.154 Uiso 0.46 1 calc PR B 2
N4 N 1.11043(13) 0.69792(11) 0.72984(10) 0.0430(4) Uani 1 1 d . . .
O4 O 1.00290(10) 0.80285(9) 0.68593(8) 0.0440(4) Uani 1 1 d . . .
O4B O 1.28523(14) 0.63150(14) 0.80725(15) 0.0813(7) Uani 1 1 d . . .
O4C O 1.20051(12) 0.74900(12) 0.78331(13) 0.0672(5) Uani 1 1 d D . .
C5 C 1.15481(16) 0.68963(14) 0.66447(12) 0.0450(5) Uani 1 1 d . . .
H5A H 1.2102 0.6902 0.6631 0.054 Uiso 1 1 calc R . .
H5B H 1.1286 0.7340 0.6251 0.054 Uiso 1 1 calc R . .
C5A C 1.16013(14) 0.61754(13) 0.65341(12) 0.0421(5) Uani 1 1 d . . .
C6 C 1.13927(14) 0.62376(13) 0.59013(12) 0.0406(5) Uani 1 1 d . . .
C6A C 1.14900(15) 0.74314(13) 0.50123(12) 0.0407(5) Uani 1 1 d . . .
C6B C 1.13307(17) 0.86725(14) 0.40518(13) 0.0468(6) Uani 1 1 d . . .
C6C C 1.07559(19) 0.93497(15) 0.37222(14) 0.0570(7) Uani 1 1 d . . .
H6C H 1.0198 0.9405 0.3843 0.068 Uiso 1 1 calc R . .
C6D C 1.0996(2) 0.99428(16) 0.32191(17) 0.0678(8) Uani 1 1 d . . .
H6D H 1.0600 1.0408 0.3008 0.081 Uiso 1 1 calc R . .
C6E C 1.1803(2) 0.98669(19) 0.30204(18) 0.0742(9) Uani 1 1 d . . .
H6E H 1.1964 1.0273 0.2671 0.089 Uiso 1 1 calc R . .
C6F C 1.2368(2) 0.9195(2) 0.33352(19) 0.0744(9) Uani 1 1 d . . .
H6F H 1.2924 0.9139 0.3200 0.089 Uiso 1 1 calc R . .
C6G C 1.21431(19) 0.85963(17) 0.38470(16) 0.0608(7) Uani 1 1 d . . .
H6G H 1.2544 0.8135 0.4057 0.073 Uiso 1 1 calc R . .
N6A N 1.10555(12) 0.69547(11) 0.53910(10) 0.0406(4) Uani 1 1 d . . .
H6A H 1.0545 0.7094 0.5318 0.049 Uiso 1 1 calc R . .
N6B N 1.10472(13) 0.80987(11) 0.45594(10) 0.0443(4) Uani 1 1 d . . .
H6B H 1.0526 0.8174 0.4592 0.053 Uiso 1 1 calc R . .
O6A O 1.22007(11) 0.72834(11) 0.50891(10) 0.0540(4) Uani 1 1 d . . .
C7 C 1.14891(15) 0.55893(14) 0.57654(13) 0.0448(5) Uani 1 1 d . . .
H7 H 1.1354 0.5637 0.5330 0.054 Uiso 1 1 calc R . .
C8 C 1.17791(16) 0.48732(14) 0.62552(14) 0.0493(6) Uani 1 1 d . . .
H8 H 1.1842 0.4434 0.6157 0.059 Uiso 1 1 calc R . .
C9 C 1.19763(16) 0.48078(14) 0.68894(14) 0.0493(6) Uani 1 1 d . . .
C9A C 1.18960(16) 0.54571(14) 0.70315(13) 0.0474(6) Uani 1 1 d . . .
C9B C 1.2419(3) 0.34542(18) 0.7275(2) 0.0953(14) Uani 1 1 d . . .
H9B1 H 1.1912 0.3429 0.7197 0.143 Uiso 1 1 calc R . .
H9B2 H 1.2649 0.3017 0.7678 0.143 Uiso 1 1 calc R . .
H9B3 H 1.2800 0.3449 0.6858 0.143 Uiso 1 1 calc R . .
O9 O 1.22701(14) 0.41298(10) 0.74048(11) 0.0670(6) Uani 1 1 d . . .
C10 C 1.2202(2) 0.53371(16) 0.77040(15) 0.0608(7) Uani 1 1 d . . .
H10A H 1.2356 0.4789 0.7981 0.073 Uiso 1 1 calc R . .
H10B H 1.2696 0.5487 0.7583 0.073 Uiso 1 1 calc R . .
N10 N 1.16379(14) 0.57475(11) 0.81456(11) 0.0501(5) Uani 1 1 d . . .
C11 C 1.10185(18) 0.55012(14) 0.85604(13) 0.0520(6) Uani 1 1 d . . .
N11 N 1.04356(13) 0.61057(11) 0.87346(10) 0.0446(5) Uani 1 1 d . . .
O11 O 1.09772(15) 0.48664(10) 0.87480(11) 0.0672(6) Uani 1 1 d . . .
C12 C 0.98741(17) 0.59373(15) 0.93457(13) 0.0512(6) Uani 1 1 d . . .
H12A H 1.0003 0.5380 0.9561 0.061 Uiso 1 1 calc R . .
H12B H 0.9959 0.6122 0.9690 0.061 Uiso 1 1 calc R . .
N12 N 0.90336(14) 0.62596(12) 0.92176(10) 0.0482(5) Uani 1 1 d . . .
C13 C 0.86488(17) 0.58372(14) 0.91017(12) 0.0477(6) Uani 1 1 d . . .
N13 N 0.78969(14) 0.63052(12) 0.89107(11) 0.0506(5) Uani 1 1 d . . .
O13 O 0.89352(12) 0.51729(10) 0.91637(10) 0.0544(4) Uani 1 1 d . . .
C14 C 0.73220(18) 0.60865(16) 0.86969(15) 0.0544(6) Uani 1 1 d . . .
H14A H 0.6783 0.6262 0.8935 0.065 Uiso 1 1 calc R . .
H14B H 0.7489 0.5527 0.8850 0.065 Uiso 1 1 calc R . .
C14A C 0.72619(15) 0.64112(14) 0.79147(14) 0.0461(5) Uani 1 1 d . . .
C15 C 0.74009(16) 0.59302(15) 0.75420(15) 0.0517(6) Uani 1 1 d . . .
H15 H 0.7521 0.5400 0.7785 0.062 Uiso 1 1 calc R . .
C16 C 0.73676(16) 0.62079(16) 0.68276(16) 0.0533(6) Uani 1 1 d . . .
H16 H 0.7450 0.5870 0.6588 0.064 Uiso 1 1 calc R . .
C17 C 0.72145(15) 0.69768(15) 0.64550(14) 0.0482(6) Uani 1 1 d . . .
C17A C 0.68850(15) 0.79422(16) 0.52873(14) 0.0503(6) Uani 1 1 d . . .
C17B C 0.67709(17) 0.87092(18) 0.40357(15) 0.0578(7) Uani 1 1 d . . .
C17C C 0.6560(2) 0.8711(2) 0.34312(17) 0.0709(8) Uani 1 1 d . . .
H17C H 0.6542 0.8257 0.3408 0.085 Uiso 1 1 calc R . .
C17D C 0.6377(2) 0.9376(2) 0.28651(19) 0.0849(11) Uani 1 1 d . . .
H17D H 0.6231 0.9372 0.2456 0.102 Uiso 1 1 calc R . .
C17E C 0.6401(2) 1.0038(2) 0.2876(2) 0.0814(10) Uani 1 1 d . . .
H17E H 0.6270 1.0491 0.2484 0.098 Uiso 1 1 calc R . .
C17F C 0.6621(2) 1.0033(2) 0.34716(18) 0.0708(8) Uani 1 1 d . . .
H17F H 0.6648 1.0488 0.3486 0.085 Uiso 1 1 calc R . .
C17G C 0.68033(18) 0.93803(19) 0.40476(16) 0.0624(7) Uani 1 1 d . . .
H17G H 0.6951 0.9390 0.4453 0.075 Uiso 1 1 calc R . .
N17A N 0.72377(14) 0.72261(14) 0.57204(12) 0.0547(5) Uani 1 1 d . . .
H17A H 0.7507 0.6885 0.5521 0.066 Uiso 1 1 calc R . .
N17B N 0.69832(15) 0.80162(15) 0.45928(12) 0.0610(6) Uani 1 1 d . . .
H17B H 0.7195 0.7599 0.4489 0.073 Uiso 1 1 calc R . .
O17A O 0.64963(11) 0.84691(11) 0.54990(10) 0.0552(5) Uani 1 1 d . . .
C18 C 0.70714(14) 0.74686(14) 0.68221(13) 0.0435(5) Uani 1 1 d . . .
H18 H 0.6970 0.7996 0.6575 0.052 Uiso 1 1 calc R . .
C18A C 0.70764(14) 0.71908(14) 0.75452(13) 0.0433(5) Uani 1 1 d . . .
C21 C 0.02853(15) 0.47554(13) 0.42212(12) 0.0414(5) Uani 1 1 d . . .
H21A H -0.0277 0.5100 0.4210 0.050 Uiso 1 1 calc R . .
H21B H 0.0355 0.4390 0.4704 0.050 Uiso 1 1 calc R . .
C21A C 0.07271(15) 0.59124(13) 0.34740(12) 0.0407(5) Uani 1 1 d . . .
C21B C 0.00356(16) 0.65158(14) 0.37277(14) 0.0484(6) Uani 1 1 d . C .
C21C C -0.1239(2) 0.7456(2) 0.3548(3) 0.0954(13) Uani 0.75 1 d PD C 1
H21C H -0.1740 0.7502 0.3383 0.114 Uiso 0.75 1 calc PR C 1
H21D H -0.1309 0.7291 0.4065 0.114 Uiso 0.75 1 calc PR C 1
C21D C -0.1108(3) 0.8185(3) 0.3269(4) 0.0944(17) Uani 0.75 1 d PD C 1
H21E H -0.0999 0.8332 0.2760 0.142 Uiso 0.75 1 calc PR C 1
H21F H -0.0647 0.8154 0.3471 0.142 Uiso 0.75 1 calc PR C 1
H21G H -0.1591 0.8564 0.3387 0.142 Uiso 0.75 1 calc PR C 1
C21E C -0.1239(2) 0.7456(2) 0.3548(3) 0.0954(13) Uani 0.25 1 d PD C 2
H21H H -0.1088 0.7596 0.3894 0.114 Uiso 0.25 1 calc PR C 2
H21I H -0.1710 0.7272 0.3750 0.114 Uiso 0.25 1 calc PR C 2
C21F C -0.1414(15) 0.8114(12) 0.2874(10) 0.125(7) Uiso 0.25 1 d PD C 2
H21H H -0.1872 0.8530 0.2962 0.188 Uiso 0.25 1 calc PR C 2
H21I H -0.1545 0.7955 0.2536 0.188 Uiso 0.25 1 calc PR C 2
H21J H -0.0939 0.8284 0.2685 0.188 Uiso 0.25 1 calc PR C 2
N21 N 0.08355(12) 0.51945(11) 0.40403(10) 0.0408(4) Uani 1 1 d . . .
O21B O 0.00838(15) 0.66038(11) 0.42549(10) 0.0675(6) Uani 1 1 d . . .
O21C O -0.05502(13) 0.68773(13) 0.33274(13) 0.0722(6) Uani 1 1 d . . .
C22 C 0.15598(15) 0.49148(13) 0.43118(12) 0.0421(5) Uani 1 1 d . . .
C22A C 0.15699(15) 0.60390(13) 0.33767(12) 0.0410(5) Uani 1 1 d . . .
C22B C 0.15038(17) 0.68254(14) 0.33658(13) 0.0478(6) Uani 1 1 d . . .
C22C C 0.0983(2) 0.81399(16) 0.27462(19) 0.0701(8) Uani 1 1 d . . .
H22A H 0.0889 0.8203 0.3207 0.084 Uiso 1 1 calc R . .
H22B H 0.0507 0.8483 0.2484 0.084 Uiso 1 1 calc R . .
C22D C 0.1710(3) 0.8349(2) 0.2357(3) 0.1029(14) Uani 1 1 d . . .
H22C H 0.1811 0.8275 0.1905 0.154 Uiso 1 1 calc R . .
H22D H 0.2176 0.8029 0.2628 0.154 Uiso 1 1 calc R . .
H22E H 0.1621 0.8882 0.2280 0.154 Uiso 1 1 calc R . .
N22 N 0.19747(12) 0.54306(11) 0.39642(10) 0.0423(4) Uani 1 1 d . . .
O22 O 0.17890(12) 0.43209(10) 0.47902(9) 0.0522(4) Uani 1 1 d . . .
O22B O 0.18225(15) 0.69311(12) 0.37459(11) 0.0681(6) Uani 1 1 d . . .
O22C O 0.10804(12) 0.73521(10) 0.28471(10) 0.0552(5) Uani 1 1 d . . .
C23 C 0.27609(15) 0.53076(16) 0.41620(13) 0.0475(6) Uani 1 1 d . . .
H23A H 0.2773 0.5792 0.4165 0.057 Uiso 1 1 calc R . .
H23B H 0.2819 0.4942 0.4645 0.057 Uiso 1 1 calc R . .
C23A C 0.37550(16) 0.54826(16) 0.30625(13) 0.0484(6) Uani 1 1 d . . .
C23B C 0.3853(2) 0.61873(19) 0.31176(17) 0.0637(7) Uani 1 1 d . D .
C23C C 0.4088(6) 0.7356(5) 0.2475(5) 0.115(3) Uiso 0.28 1 d PD D 1
H23C H 0.4681 0.7217 0.2368 0.138 Uiso 0.28 1 calc PR D 1
H23D H 0.3952 0.7465 0.2918 0.138 Uiso 0.28 1 calc PR D 1
C23D C 0.3671(18) 0.8057(12) 0.1880(12) 0.162(5) Uiso 0.28 1 d PD D 1
H23E H 0.3851 0.8481 0.1823 0.243 Uiso 0.28 1 calc PR D 1
H23F H 0.3085 0.8192 0.1992 0.243 Uiso 0.28 1 calc PR D 1
H23G H 0.3811 0.7945 0.1444 0.243 Uiso 0.28 1 calc PR D 1
C23E C 0.4250(19) 0.6780(14) 0.3597(18) 0.088(4) Uiso 0.14 1 d PD E 2
H23H H 0.4268 0.6755 0.4077 0.106 Uiso 0.14 1 calc PR E 2
H23I H 0.3789 0.7231 0.3402 0.106 Uiso 0.14 1 calc PR E 2
C23F C 0.502(3) 0.698(3) 0.317(3) 0.162(5) Uiso 0.14 1 d PD E 2
H23J H 0.5029 0.7444 0.3208 0.243 Uiso 0.14 1 calc PR E 2
H23K H 0.5016 0.7053 0.2678 0.243 Uiso 0.14 1 calc PR E 2
H23L H 0.5504 0.6563 0.3357 0.243 Uiso 0.14 1 calc PR E 2
C23G C 0.4088(6) 0.7356(5) 0.2475(5) 0.115(3) Uiso 0.30 1 d PD D 3
H23M H 0.4585 0.7142 0.2719 0.138 Uiso 0.30 1 calc PR D 3
H23N H 0.3673 0.7686 0.2715 0.138 Uiso 0.30 1 calc PR D 3
C23H C 0.4266(8) 0.7847(6) 0.1720(6) 0.162(5) Uiso 0.30 1 d PD D 3
H23O H 0.4371 0.8289 0.1721 0.243 Uiso 0.30 1 calc PR D 3
H23P H 0.3800 0.8016 0.1456 0.243 Uiso 0.30 1 calc PR D 3
H23Q H 0.4740 0.7550 0.1501 0.243 Uiso 0.30 1 calc PR D 3
C23I C 0.4078(8) 0.6634(6) 0.3940(6) 0.088(4) Uiso 0.29 1 d PRD D 4
H23R H 0.3553 0.6840 0.4182 0.106 Uiso 0.29 1 calc PR D 4
H23S H 0.4204 0.7062 0.3546 0.106 Uiso 0.29 1 calc PR D 4
C23J C 0.4784(8) 0.6238(6) 0.4490(6) 0.162(5) Uiso 0.29 1 d PRD D 4
H23T H 0.4841 0.6626 0.4630 0.243 Uiso 0.29 1 calc PR D 4
H23U H 0.5298 0.6004 0.4262 0.243 Uiso 0.29 1 calc PR D 4
H23V H 0.4633 0.5850 0.4905 0.243 Uiso 0.29 1 calc PR D 4
N23 N 0.34469(13) 0.50298(13) 0.37179(10) 0.0475(5) Uani 1 1 d . . .
O23B O 0.40137(16) 0.61387(18) 0.36840(14) 0.0888(8) Uani 1 1 d D . .
O23C O 0.3814(2) 0.67390(16) 0.25474(17) 0.1047(10) Uani 1 1 d D . .
C24 C 0.38651(15) 0.42609(16) 0.38720(13) 0.0468(6) Uani 1 1 d . . .
C24A C 0.45878(16) 0.49086(17) 0.29181(14) 0.0509(6) Uani 1 1 d . . .
C24B C 0.53245(19) 0.5021(2) 0.30914(17) 0.0679(9) Uani 1 1 d . F .
C24C C 0.6258(11) 0.457(4) 0.393(2) 0.129(4) Uani 0.52 1 d PD F 1
H24A H 0.6720 0.4205 0.3760 0.155 Uiso 0.52 1 calc PR F 1
H24B H 0.6338 0.5073 0.3728 0.155 Uiso 0.52 1 calc PR F 1
C24D C 0.6185(7) 0.4320(11) 0.4681(7) 0.168(7) Uani 0.52 1 d PD F 1
H24C H 0.6605 0.4411 0.4836 0.253 Uiso 0.52 1 calc PR F 1
H24D H 0.6249 0.3778 0.4872 0.253 Uiso 0.52 1 calc PR F 1
H24E H 0.5653 0.4602 0.4846 0.253 Uiso 0.52 1 calc PR F 1
C24E C 0.6163(12) 0.470(4) 0.397(3) 0.129(4) Uani 0.48 1 d PD F 2
H24F H 0.6402 0.4223 0.4351 0.155 Uiso 0.48 1 calc PR F 2
H24G H 0.6586 0.4756 0.3577 0.155 Uiso 0.48 1 calc PR F 2
C24F C 0.5959(6) 0.5322(8) 0.4219(5) 0.107(3) Uani 0.48 1 d PD F 2
H24H H 0.6428 0.5292 0.4412 0.160 Uiso 0.48 1 calc PR F 2
H24I H 0.5510 0.5298 0.4584 0.160 Uiso 0.48 1 calc PR F 2
H24J H 0.5802 0.5801 0.3830 0.160 Uiso 0.48 1 calc PR F 2
N24 N 0.44786(13) 0.41886(13) 0.33605(11) 0.0489(5) Uani 1 1 d . . .
O24 O 0.37004(12) 0.37542(11) 0.43722(9) 0.0548(4) Uani 1 1 d . . .
O24B O 0.56736(19) 0.5427(2) 0.26740(14) 0.1040(10) Uani 1 1 d . . .
O24C O 0.54949(14) 0.46082(17) 0.37384(12) 0.0820(7) Uani 1 1 d D . .
C25 C 0.50644(16) 0.34717(17) 0.33474(14) 0.0536(6) Uani 1 1 d . . .
H25A H 0.4966 0.3065 0.3782 0.064 Uiso 1 1 calc R . .
H25B H 0.5611 0.3490 0.3343 0.064 Uiso 1 1 calc R . .
C25A C 0.50431(15) 0.32710(16) 0.27235(13) 0.0500(6) Uani 1 1 d . . .
C26 C 0.49633(15) 0.25692(16) 0.28326(14) 0.0516(6) Uani 1 1 d . . .
C26A C 0.54753(16) 0.16419(16) 0.39473(14) 0.0518(6) Uani 1 1 d . . .
C26B C 0.57475(15) 0.06518(15) 0.51227(14) 0.0491(6) Uani 1 1 d . . .
C26C C 0.53744(18) 0.02314(16) 0.57108(16) 0.0578(7) Uani 1 1 d . . .
H26C H 0.4833 0.0260 0.5710 0.069 Uiso 1 1 calc R . .
C26D C 0.5782(2) -0.02285(18) 0.62981(17) 0.0673(8) Uani 1 1 d . . .
H26D H 0.5520 -0.0514 0.6699 0.081 Uiso 1 1 calc R . .
C26E C 0.65682(19) -0.02774(18) 0.63079(16) 0.0645(8) Uani 1 1 d . . .
H26E H 0.6845 -0.0586 0.6716 0.077 Uiso 1 1 calc R . .
C26F C 0.69447(17) 0.01245(17) 0.57207(16) 0.0593(7) Uani 1 1 d . . .
H26F H 0.7489 0.0088 0.5723 0.071 Uiso 1 1 calc R . .
C26G C 0.65469(16) 0.05850(17) 0.51215(15) 0.0559(6) Uani 1 1 d . . .
H26G H 0.6820 0.0852 0.4715 0.067 Uiso 1 1 calc R . .
N26A N 0.48620(13) 0.20450(14) 0.35214(12) 0.0571(6) Uani 1 1 d . . .
H26A H 0.4386 0.1981 0.3675 0.069 Uiso 1 1 calc R . .
N26B N 0.52809(14) 0.11239(14) 0.45521(12) 0.0560(6) Uani 1 1 d . . .
H26B H 0.4801 0.1078 0.4592 0.067 Uiso 1 1 calc R . .
O26A O 0.61329(11) 0.17598(12) 0.37858(11) 0.0620(5) Uani 1 1 d . . .
C27 C 0.49675(17) 0.23733(18) 0.22669(15) 0.0580(7) Uani 1 1 d . . .
H27 H 0.4918 0.1895 0.2346 0.070 Uiso 1 1 calc R . .
C28 C 0.50420(18) 0.28600(19) 0.15902(15) 0.0600(7) Uani 1 1 d . . .
H28 H 0.5036 0.2719 0.1208 0.072 Uiso 1 1 calc R . .
C29 C 0.51254(16) 0.35554(17) 0.14690(14) 0.0532(6) Uani 1 1 d . . .
C29A C 0.51310(15) 0.37670(16) 0.20361(13) 0.0493(6) Uani 1 1 d . . .
C29B C 0.5136(4) 0.3943(3) 0.02378(19) 0.1057(16) Uani 1 1 d . . .
H29A H 0.4581 0.3948 0.0264 0.159 Uiso 1 1 calc R . .
H29B H 0.5512 0.3452 0.0223 0.159 Uiso 1 1 calc R . .
H29C H 0.5244 0.4346 -0.0186 0.159 Uiso 1 1 calc R . .
O29 O 0.52385(14) 0.40585(14) 0.08180(10) 0.0687(6) Uani 1 1 d . . .
C30 C 0.52612(16) 0.45166(17) 0.18775(14) 0.0525(6) Uani 1 1 d . . .
H30A H 0.5782 0.4414 0.2046 0.063 Uiso 1 1 calc R . .
H30B H 0.5306 0.4770 0.1364 0.063 Uiso 1 1 calc R . .
N30 N 0.46304(13) 0.50399(13) 0.21860(11) 0.0493(5) Uani 1 1 d . . .
C31 C 0.38792(15) 0.54122(15) 0.19393(13) 0.0468(6) Uani 1 1 d . . .
N31 N 0.33518(12) 0.56576(12) 0.24553(10) 0.0444(4) Uani 1 1 d . . .
O31 O 0.37116(12) 0.55213(12) 0.13663(9) 0.0554(5) Uani 1 1 d . . .
C32 C 0.25706(15) 0.62166(14) 0.22889(12) 0.0452(5) Uani 1 1 d . . .
H32A H 0.2517 0.6358 0.1786 0.054 Uiso 1 1 calc R . .
H32B H 0.2543 0.6677 0.2368 0.054 Uiso 1 1 calc R . .
N32 N 0.18980(12) 0.59612(11) 0.26952(10) 0.0406(4) Uani 1 1 d . . .
C33 C 0.13344(14) 0.59214(12) 0.23581(12) 0.0392(5) Uani 1 1 d . . .
N33 N 0.06483(12) 0.59014(10) 0.28071(10) 0.0399(4) Uani 1 1 d . . .
O33 O 0.14350(11) 0.59100(10) 0.17710(8) 0.0463(4) Uani 1 1 d . . .
C34 C 0.00764(15) 0.55823(13) 0.27175(13) 0.0443(5) Uani 1 1 d . . .
H34A H 0.0018 0.5749 0.2212 0.053 Uiso 1 1 calc R . .
H34B H -0.0458 0.5790 0.2947 0.053 Uiso 1 1 calc R . .
C34A C 0.03239(14) 0.47258(13) 0.30143(12) 0.0400(5) Uani 1 1 d . . .
C35 C 0.04541(15) 0.43132(14) 0.25774(12) 0.0425(5) Uani 1 1 d . . .
H35 H 0.0390 0.4572 0.2092 0.051 Uiso 1 1 calc R . .
C36 C 0.06755(15) 0.35305(14) 0.28424(12) 0.0425(5) Uani 1 1 d . . .
H36 H 0.0752 0.3258 0.2539 0.051 Uiso 1 1 calc R . .
C37 C 0.07864(14) 0.31390(13) 0.35464(12) 0.0381(5) Uani 1 1 d . . .
C37A C 0.09078(14) 0.18636(13) 0.44302(12) 0.0388(5) Uani 1 1 d . . .
C37B C 0.11494(15) 0.04981(13) 0.50858(13) 0.0462(5) Uani 1 1 d . . .
C37C C 0.0981(2) -0.01145(15) 0.50811(16) 0.0603(7) Uani 1 1 d . . .
H37C H 0.0815 -0.0095 0.4670 0.072 Uiso 1 1 calc R . .
C37D C 0.1052(2) -0.07559(17) 0.56728(18) 0.0689(8) Uani 1 1 d . . .
H37D H 0.0933 -0.1173 0.5665 0.083 Uiso 1 1 calc R . .
C37E C 0.1290(2) -0.07946(17) 0.62655(18) 0.0680(8) Uani 1 1 d . . .
H37E H 0.1331 -0.1233 0.6673 0.082 Uiso 1 1 calc R . .
C37F C 0.14713(19) -0.01908(17) 0.62674(17) 0.0636(7) Uani 1 1 d . . .
H37F H 0.1647 -0.0220 0.6678 0.076 Uiso 1 1 calc R . .
C37G C 0.14028(16) 0.04594(15) 0.56833(15) 0.0524(6) Uani 1 1 d . . .
H37G H 0.1528 0.0873 0.5693 0.063 Uiso 1 1 calc R . .
N37A N 0.10448(12) 0.23387(11) 0.37768(10) 0.0414(4) Uani 1 1 d . . .
H37A H 0.1323 0.2127 0.3465 0.050 Uiso 1 1 calc R . .
N37B N 0.11016(15) 0.11312(11) 0.44623(11) 0.0511(5) Uani 1 1 d . . .
H37B H 0.1205 0.1047 0.4064 0.061 Uiso 1 1 calc R . .
O37A O 0.06315(11) 0.20611(9) 0.49445(8) 0.0458(4) Uani 1 1 d . . .
C38 C 0.06674(13) 0.35423(13) 0.39892(11) 0.0374(5) Uani 1 1 d . . .
H38 H 0.0752 0.3280 0.4470 0.045 Uiso 1 1 calc R . .
C38A C 0.04251(14) 0.43276(13) 0.37272(12) 0.0383(5) Uani 1 1 d . . .
C41 C 0.7964(6) 0.9851(5) 0.9077(5) 0.181(3) Uiso 0.50 1 d PD G 1
H41A H 0.7943 0.9957 0.8580 0.271 Uiso 0.50 1 calc PR G 1
H41B H 0.7658 1.0310 0.9192 0.271 Uiso 0.50 1 calc PR G 1
H41C H 0.7729 0.9446 0.9360 0.271 Uiso 0.50 1 calc PR G 1
O41 O 0.9127(8) 0.9421(8) 0.9716(7) 0.349(6) Uiso 0.50 1 d PD G 1
C42 C 0.8753(7) 0.9627(7) 0.9216(7) 0.219(4) Uiso 0.50 1 d PD G 1
O42 O 0.9303(4) 0.9510(4) 0.8695(4) 0.193(2) Uiso 0.50 1 d PD G 1
C43 C 1.0104(8) 0.9474(8) 0.8729(7) 0.253(5) Uiso 0.50 1 d PD G 1
H43A H 1.0121 0.9968 0.8701 0.304 Uiso 0.50 1 calc PR G 1
H43B H 1.0325 0.9081 0.9167 0.304 Uiso 0.50 1 calc PR G 1
C44 C 1.0495(8) 0.9300(9) 0.8191(7) 0.140(4) Uiso 0.50 1 d PD G 1
H44A H 1.1068 0.9226 0.8187 0.210 Uiso 0.50 1 calc PR G 1
H44B H 1.0284 0.9709 0.7765 0.210 Uiso 0.50 1 calc PR G 1
H44C H 1.0431 0.8831 0.8212 0.210 Uiso 0.50 1 calc PR G 1
C41A C 0.7964(6) 0.9851(5) 0.9077(5) 0.181(3) Uiso 0.50 1 d P H 2
H41D H 0.7940 0.9986 0.8575 0.271 Uiso 0.50 1 calc PR H 2
H41E H 0.7651 1.0292 0.9218 0.271 Uiso 0.50 1 calc PR H 2
H41F H 0.7739 0.9435 0.9339 0.271 Uiso 0.50 1 calc PR H 2
O41A O 0.9127(8) 0.9421(8) 0.9716(7) 0.349(6) Uiso 0.50 1 d P H 2
C42A C 0.8753(7) 0.9627(7) 0.9216(7) 0.219(4) Uiso 0.50 1 d P H 2
O42A O 0.9303(4) 0.9510(4) 0.8695(4) 0.193(2) Uiso 0.50 1 d P H 2
C43A C 1.0104(8) 0.9474(8) 0.8729(7) 0.253(5) Uiso 0.50 1 d P H 2
H43C H 1.0423 0.8930 0.8883 0.304 Uiso 0.50 1 calc PR H 2
H43D H 1.0077 0.9654 0.9114 0.304 Uiso 0.50 1 calc PR H 2
C44A C 1.0581(15) 0.9854(15) 0.8148(13) 0.233(10) Uiso 0.50 1 d P H 2
H44D H 1.1129 0.9704 0.8279 0.349 Uiso 0.50 1 calc PR H 2
H44E H 1.0334 1.0403 0.8027 0.349 Uiso 0.50 1 calc PR H 2
H44F H 1.0605 0.9712 0.7744 0.349 Uiso 0.50 1 calc PR H 2
C51 C 0.6182(8) 0.9069(8) 0.0378(7) 0.164(4) Uiso 0.65 1 d PD I 1
H51A H 0.6115 0.9594 0.0068 0.246 Uiso 0.65 1 calc PR I 1
H51B H 0.5660 0.9024 0.0623 0.246 Uiso 0.65 1 calc PR I 1
H51C H 0.6392 0.8734 0.0100 0.246 Uiso 0.65 1 calc PR I 1
O51 O 0.7017(9) 0.8300(7) 0.1375(7) 0.241(5) Uiso 0.65 1 d PD I 1
C52 C 0.6709(8) 0.8867(7) 0.0852(7) 0.148(3) Uiso 0.65 1 d PD I 1
O52 O 0.7044(6) 0.9429(5) 0.0780(5) 0.171(3) Uiso 0.65 1 d PD I 1
C53 C 0.7704(13) 0.9325(10) 0.1235(12) 0.201(5) Uiso 0.65 1 d PD I 1
H53A H 0.7552 0.9095 0.1739 0.241 Uiso 0.65 1 calc PR I 1
H53B H 0.8235 0.8996 0.1108 0.241 Uiso 0.65 1 calc PR I 1
C54 C 0.7730(11) 1.0053(9) 0.1085(10) 0.208(6) Uiso 0.65 1 d PD I 1
H54A H 0.8153 1.0024 0.1333 0.312 Uiso 0.65 1 calc PR I 1
H54B H 0.7208 1.0363 0.1237 0.312 Uiso 0.65 1 calc PR I 1
H54C H 0.7848 1.0283 0.0581 0.312 Uiso 0.65 1 calc PR I 1
C51' C 0.792(2) 0.9611(16) 0.1294(19) 0.208(6) Uiso 0.35 1 d PD J 2
H51D H 0.8362 0.9410 0.1598 0.312 Uiso 0.35 1 calc PR J 2
H51E H 0.7474 0.9990 0.1445 0.312 Uiso 0.35 1 calc PR J 2
H51F H 0.8121 0.9846 0.0810 0.312 Uiso 0.35 1 calc PR J 2
O51' O 0.7854(11) 0.8318(10) 0.1706(9) 0.188(6) Uiso 0.35 1 d PD J 2
C52' C 0.7662(17) 0.9015(15) 0.1337(19) 0.201(5) Uiso 0.35 1 d PD J 2
O52' O 0.6950(11) 0.9198(10) 0.1064(10) 0.171(3) Uiso 0.35 1 d PD J 2
C53' C 0.6520(15) 0.8520(13) 0.1250(13) 0.148(3) Uiso 0.35 1 d PD J 2
H53C H 0.6927 0.8036 0.1234 0.178 Uiso 0.35 1 calc PR J 2
H53D H 0.6209 0.8434 0.1714 0.178 Uiso 0.35 1 calc PR J 2
C54' C 0.6034(15) 0.8834(15) 0.0728(13) 0.164(4) Uiso 0.35 1 d PD J 2
H54D H 0.5779 0.8471 0.0748 0.246 Uiso 0.35 1 calc PR J 2
H54E H 0.6352 0.8965 0.0277 0.246 Uiso 0.35 1 calc PR J 2
H54F H 0.5616 0.9292 0.0778 0.246 Uiso 0.35 1 calc PR J 2
C61 C 0.6864(10) 0.2528(10) 0.9870(10) 0.204(6) Uiso 0.60 1 d PD K 1
H61A H 0.7035 0.2711 1.0167 0.306 Uiso 0.60 1 calc PR K 1
H61B H 0.6539 0.2200 1.0157 0.306 Uiso 0.60 1 calc PR K 1
H61C H 0.6542 0.2961 0.9512 0.306 Uiso 0.60 1 calc PR K 1
O61 O 0.7491(13) 0.1810(13) 0.9121(11) 0.351(10) Uiso 0.60 1 d PD K 1
C62 C 0.7540(9) 0.2121(9) 0.9548(8) 0.143(3) Uiso 0.60 1 d PD K 1
O62 O 0.8190(9) 0.1911(9) 0.9854(8) 0.240(6) Uiso 0.60 1 d PD K 1
C63 C 0.8889(12) 0.1622(12) 0.9584(11) 0.201(7) Uiso 0.60 1 d PD K 1
H63A H 0.8794 0.1196 0.9528 0.242 Uiso 0.60 1 calc PR K 1
H63B H 0.9189 0.1382 1.0006 0.242 Uiso 0.60 1 calc PR K 1
C64 C 0.9485(18) 0.1695(19) 0.9109(16) 0.314(19) Uiso 0.60 1 d PD K 1
H64A H 0.9907 0.1203 0.9183 0.472 Uiso 0.60 1 calc PR K 1
H64B H 0.9705 0.2059 0.9139 0.472 Uiso 0.60 1 calc PR K 1
H64C H 0.9294 0.1878 0.8646 0.472 Uiso 0.60 1 calc PR K 1
C61A C 0.7365(19) 0.146(2) 1.006(2) 0.23(3) Uiso 0.20 1 d PD L 2
H61D H 0.7870 0.1308 1.0268 0.342 Uiso 0.20 1 calc PR L 2
H61E H 0.7406 0.1104 0.9833 0.342 Uiso 0.20 1 calc PR L 2
H61F H 0.6918 0.1452 1.0430 0.342 Uiso 0.20 1 calc PR L 2
O61A O 0.6568(10) 0.2495(9) 0.9213(8) 0.192(5) Uiso 0.20 1 d PD L 2
C62A C 0.7220(12) 0.2218(13) 0.9548(10) 0.143(3) Uiso 0.20 1 d PD L 2
O62A O 0.7970(7) 0.2189(6) 0.9202(6) 0.127(3) Uiso 0.20 1 d PD L 2
C63A C 0.8591(14) 0.206(2) 0.9386(18) 0.204(11) Uiso 0.20 1 d PD L 2
H63C H 0.8661 0.1578 0.9781 0.245 Uiso 0.20 1 calc PR L 2
H63D H 0.8485 0.2451 0.9602 0.245 Uiso 0.20 1 calc PR L 2
C64A C 0.9300(12) 0.2009(14) 0.9086(11) 0.139(6) Uiso 0.20 1 d PD L 2
H64D H 0.9669 0.1891 0.9428 0.208 Uiso 0.20 1 calc PR L 2
H64E H 0.9301 0.2490 0.8712 0.208 Uiso 0.20 1 calc PR L 2
H64F H 0.9476 0.1605 0.8887 0.208 Uiso 0.20 1 calc PR L 2
C61B C 0.7282(19) 0.181(3) 1.0242(12) 0.169(15) Uiso 0.20 1 d PD M 3
H61G H 0.7835 0.1676 1.0351 0.253 Uiso 0.20 1 calc PR M 3
H61H H 0.7145 0.1348 1.0357 0.253 Uiso 0.20 1 calc PR M 3
H61I H 0.6909 0.2116 1.0517 0.253 Uiso 0.20 1 calc PR M 3
O61B O 0.6568(10) 0.2495(9) 0.9213(8) 0.192(5) Uiso 0.20 1 d PD M 3
C62B C 0.7220(12) 0.2218(13) 0.9548(10) 0.143(3) Uiso 0.20 1 d PD M 3
O62B O 0.7970(7) 0.2189(6) 0.9202(6) 0.127(3) Uiso 0.20 1 d PD M 3
C63B C 0.8591(14) 0.206(2) 0.9386(18) 0.204(11) Uiso 0.20 1 d P M 3
H63E H 0.8661 0.1578 0.9781 0.245 Uiso 0.20 1 calc PR M 3
H63F H 0.8485 0.2451 0.9602 0.245 Uiso 0.20 1 calc PR M 3
C64B C 0.9300(12) 0.2009(14) 0.9086(11) 0.139(6) Uiso 0.20 1 d P M 3
H64G H 0.9693 0.1715 0.9436 0.208 Uiso 0.20 1 calc PR M 3
H64H H 0.9353 0.2517 0.8843 0.208 Uiso 0.20 1 calc PR M 3
H64I H 0.9401 0.1754 0.8747 0.208 Uiso 0.20 1 calc PR M 3
O71 O 0.6813(4) 0.2689(3) 0.4010(3) 0.1080(18) Uani 0.71 1 d PD N 1
H71A H 0.705(3) 0.258(3) 0.442(2) 0.16(2) Uiso 0.71 1 d PD O 1
H71B H 0.679(5) 0.225(3) 0.397(4) 0.12(3) Uiso 0.71 1 d PD P 1
O71A O 0.6408(8) 0.2604(9) 0.4563(10) 0.124(5) Uani 0.29 1 d PD Q 2
H71C H 0.705(3) 0.258(3) 0.442(2) 0.16(2) Uiso 0.29 1 d PD R 2
H71D H 0.661(7) 0.199(5) 0.462(9) 0.11(5) Uiso 0.29 1 d PD S 2
C81 C 0.5414(8) 0.1230(7) 0.1301(6) 0.121(3) Uiso 0.50 1 d PDU T 1
H81A H 0.5154 0.0964 0.1742 0.181 Uiso 0.50 1 calc PR T 1
H81B H 0.5167 0.1778 0.1193 0.181 Uiso 0.50 1 calc PR T 1
H81C H 0.5991 0.1089 0.1345 0.181 Uiso 0.50 1 calc PR T 1
O81 O 0.5562(11) 0.1210(10) 0.0154(8) 0.241(7) Uiso 0.50 1 d PDU T 1
C82 C 0.5316(10) 0.1036(9) 0.0778(7) 0.130(4) Uiso 0.50 1 d PDU T 1
O82 O 0.4960(16) 0.0462(16) 0.1108(13) 0.361(16) Uiso 0.50 1 d PDU T 1
C83 C 0.4414(9) 0.0427(11) 0.1710(8) 0.160(6) Uiso 0.50 1 d PD T 1
H83A H 0.4685 0.0000 0.2109 0.192 Uiso 0.50 1 calc PR T 1
H83B H 0.4286 0.0898 0.1810 0.192 Uiso 0.50 1 calc PR T 1
C84 C 0.3737(7) 0.0341(7) 0.1678(6) 0.112(3) Uiso 0.50 1 d PD T 1
H84A H 0.3413 0.0299 0.2128 0.168 Uiso 0.50 1 calc PR T 1
H84B H 0.3851 -0.0120 0.1572 0.168 Uiso 0.50 1 calc PR T 1
H84C H 0.3438 0.0780 0.1310 0.168 Uiso 0.50 1 calc PR T 1
C81' C 0.5606(16) 0.1211(17) 0.0627(12) 0.232(11) Uiso 0.50 1 d PDU U 2
H81D H 0.6138 0.0826 0.0649 0.348 Uiso 0.50 1 calc PR U 2
H81E H 0.5656 0.1672 0.0639 0.348 Uiso 0.50 1 calc PR U 2
H81F H 0.5384 0.1326 0.0192 0.348 Uiso 0.50 1 calc PR U 2
O81' O 0.4907(6) 0.1035(5) 0.1739(5) 0.147(3) Uiso 0.50 1 d PDU U 2
C82' C 0.5102(8) 0.0943(7) 0.1185(7) 0.123(4) Uiso 0.50 1 d PDU U 2
O82' O 0.4776(5) 0.0559(5) 0.1037(4) 0.109(2) Uiso 0.50 1 d PDU U 2
C83' C 0.449(3) 0.008(3) 0.1672(15) 0.41(2) Uiso 0.50 1 d PDU U 2
H83D H 0.4918 -0.0421 0.1814 0.495 Uiso 0.50 1 calc PR U 2
H83E H 0.4396 0.0297 0.2042 0.495 Uiso 0.50 1 calc PR U 2
C84' C 0.383(3) -0.004(3) 0.164(3) 0.47(3) Uiso 0.50 1 d PDU U 2
H84D H 0.3362 0.0384 0.1709 0.703 Uiso 0.50 1 calc PR U 2
H84E H 0.3793 -0.0512 0.2002 0.703 Uiso 0.50 1 calc PR U 2
H84F H 0.3834 -0.0060 0.1178 0.703 Uiso 0.50 1 calc PR U 2
C91 C 0.4770(10) 0.8219(8) 0.2685(7) 0.261(6) Uiso 0.45 1 d PD V 1
H91A H 0.4259 0.8629 0.2675 0.392 Uiso 0.45 1 calc PR V 1
H91B H 0.4683 0.7815 0.2593 0.392 Uiso 0.45 1 calc PR V 1
H91C H 0.5166 0.8415 0.2326 0.392 Uiso 0.45 1 calc PR V 1
O91 O 0.5683(7) 0.7396(6) 0.3472(6) 0.202(4) Uiso 0.45 1 d PD V 1
C92 C 0.5051(8) 0.7938(7) 0.3328(6) 0.217(4) Uiso 0.45 1 d PD V 1
O92 O 0.4590(7) 0.8191(7) 0.3878(6) 0.155(4) Uiso 0.45 1 d PD V 1
C93 C 0.4703(12) 0.7680(10) 0.4516(8) 0.164(6) Uiso 0.45 1 d PD V 1
H93A H 0.5286 0.7474 0.4580 0.197 Uiso 0.45 1 calc PR V 1
H93B H 0.4426 0.7930 0.4866 0.197 Uiso 0.45 1 calc PR V 1
C94 C 0.443(2) 0.7127(16) 0.4629(17) 0.315(17) Uiso 0.45 1 d PD V 1
H94A H 0.4517 0.6774 0.5108 0.473 Uiso 0.45 1 calc PR V 1
H94B H 0.4725 0.6860 0.4299 0.473 Uiso 0.45 1 calc PR V 1
H94C H 0.3857 0.7328 0.4563 0.473 Uiso 0.45 1 calc PR V 1
C95 C 0.563(2) 0.773(2) 0.2823(18) 0.233(19) Uiso 0.25 1 d PD W 3
H95A H 0.5966 0.7202 0.3028 0.349 Uiso 0.25 1 calc PR W 3
H95B H 0.5968 0.8060 0.2647 0.349 Uiso 0.25 1 calc PR W 3
H95C H 0.5365 0.7773 0.2437 0.349 Uiso 0.25 1 calc PR W 3
O95 O 0.452(3) 0.8571(18) 0.318(2) 0.37(3) Uiso 0.25 1 d PD W 3
C96 C 0.5051(8) 0.7938(7) 0.3328(6) 0.217(4) Uiso 0.25 1 d PD W 3
O96 O 0.5060(17) 0.7545(16) 0.4034(10) 0.231(12) Uiso 0.25 1 d PD W 3
C97 C 0.564(2) 0.6831(15) 0.4262(19) 0.191(14) Uiso 0.25 1 d PD W 3
H97A H 0.5450 0.6538 0.4732 0.230 Uiso 0.25 1 calc PR W 3
H97B H 0.5691 0.6559 0.3943 0.230 Uiso 0.25 1 calc PR W 3
C98 C 0.634(2) 0.684(3) 0.429(3) 0.212(17) Uiso 0.25 1 d PD W 3
H98A H 0.6706 0.6319 0.4440 0.317 Uiso 0.25 1 calc PR W 3
H98B H 0.6306 0.7077 0.4630 0.317 Uiso 0.25 1 calc PR W 3
H98C H 0.6537 0.7129 0.3830 0.317 Uiso 0.25 1 calc PR W 3
O99 O 0.7123(3) 0.67544(16) 0.42457(14) 0.0774(10) Uani 0.75 1 d PD X 1
H99A H 0.746(3) 0.646(3) 0.455(3) 0.116 Uiso 0.75 1 d PD Y 1
H99B H 0.663(2) 0.681(5) 0.425(4) 0.116 Uiso 0.75 1 d PD Z 1
C101 C 0.463(2) 0.8160(18) 0.1637(14) 0.222(15) Uiso 0.30 1 d PD A 4
H10C H 0.4381 0.7811 0.1616 0.333 Uiso 0.30 1 calc PR A 4
H10D H 0.4979 0.8298 0.1207 0.333 Uiso 0.30 1 calc PR A 4
H10E H 0.4206 0.8617 0.1684 0.333 Uiso 0.30 1 calc PR A 4
O101 O 0.526(3) 0.7115(14) 0.243(2) 0.345(19) Uiso 0.30 1 d PD A 4
C102 C 0.5081(13) 0.7812(12) 0.2206(10) 0.138(7) Uiso 0.30 1 d PD A 4
O102 O 0.4770(10) 0.8219(8) 0.2685(7) 0.261(6) Uiso 0.30 1 d PD A 4
C103 C 0.5051(8) 0.7938(7) 0.3328(6) 0.217(4) Uiso 0.30 1 d PD A 4
H10F H 0.5124 0.8364 0.3404 0.261 Uiso 0.30 1 calc PR A 4
H10G H 0.4617 0.7790 0.3678 0.261 Uiso 0.30 1 calc PR A 4
C104 C 0.5683(7) 0.7396(6) 0.3472(6) 0.202(4) Uiso 0.30 1 d PD A 4
H10H H 0.5779 0.7263 0.3958 0.303 Uiso 0.30 1 calc PR A 4
H10I H 0.6138 0.7538 0.3160 0.303 Uiso 0.30 1 calc PR A 4
H10J H 0.5631 0.6959 0.3409 0.303 Uiso 0.30 1 calc PR A 4

loop_
_atom_site_aniso_label
_atom_site_aniso_U_11
_atom_site_aniso_U_22
_atom_site_aniso_U_33
_atom_site_aniso_U_23
_atom_site_aniso_U_13
_atom_site_aniso_U_12
C1 0.0477(13) 0.0432(12) 0.0412(12) -0.0116(10) -0.0055(10) -0.0143(10)
C1A 0.0580(15) 0.0469(13) 0.0355(12) -0.0071(10) -0.0057(10) -0.0227(11)
C1B 0.0686(19) 0.0649(18) 0.0390(14) -0.0104(12) 0.0002(12) -0.0285(15)
C1C 0.105(3) 0.092(3) 0.0444(17) -0.0068(16) 0.0048(17) -0.038(2)
C1D 0.128(4) 0.171(5) 0.055(2) -0.021(3) 0.001(2) -0.091(4)
N1 0.0529(12) 0.0434(11) 0.0334(10) -0.0083(8) -0.0043(8) -0.0198(9)
O1B 0.0824(17) 0.0995(19) 0.0467(12) -0.0090(12) 0.0050(11) 0.0019(15)
O1C 0.0838(15) 0.0864(16) 0.0405(11) 0.0005(10) -0.0021(10) -0.0273(13)
C2 0.0496(13) 0.0349(11) 0.0362(12) -0.0121(9) -0.0045(9) -0.0129(10)
C2A 0.0625(15) 0.0455(13) 0.0337(12) -0.0074(10) -0.0069(10) -0.0255(12)
C2B 0.084(2) 0.080(2) 0.0450(15) -0.0273(15) 0.0055(14) -0.0459(18)
C2C 0.133(5) 0.063(3) 0.052(3) -0.015(2) -0.031(3) -0.026(4)
C2D 0.130(9) 0.106(9) 0.081(7) -0.005(6) -0.023(6) -0.042(7)
C2E 0.133(5) 0.063(3) 0.052(3) -0.015(2) -0.031(3) -0.026(4)
C2F 0.224(13) 0.069(5) 0.047(4) -0.008(4) -0.062(7) -0.043(6)
N2 0.0544(12) 0.0382(10) 0.0336(9) -0.0059(8) -0.0078(8) -0.0185(9)
O2 0.0528(10) 0.0365(8) 0.0361(8) -0.0051(7) -0.0059(7) -0.0143(7)
O2B 0.151(3) 0.0806(18) 0.0712(15) -0.0445(14) 0.0169(16) -0.0509(18)
O2C 0.116(2) 0.152(3) 0.0603(15) -0.0553(17) -0.0264(15) -0.027(2)
C3 0.0518(13) 0.0348(11) 0.0409(12) -0.0098(9) -0.0075(10) -0.0152(10)
C3A 0.0516(13) 0.0390(12) 0.0348(11) -0.0061(9) -0.0132(10) -0.0163(10)
C3B 0.0568(14) 0.0475(14) 0.0354(12) -0.0065(10) -0.0121(10) -0.0228(12)
C3C 0.090(2) 0.0647(17) 0.0505(15) -0.0079(13) -0.0370(15) -0.0313(16)
C3D 0.089(2) 0.101(3) 0.0553(18) 0.0006(17) -0.0360(17) -0.043(2)
N3 0.0503(11) 0.0348(10) 0.0335(9) -0.0055(8) -0.0118(8) -0.0136(8)
O3B 0.0952(16) 0.0633(13) 0.0680(13) -0.0336(11) -0.0348(12) -0.0073(11)
O3C 0.0747(13) 0.0565(11) 0.0477(10) -0.0125(8) -0.0299(9) -0.0190(9)
C4 0.0494(13) 0.0322(11) 0.0370(11) -0.0059(9) -0.0109(10) -0.0169(10)
C4A 0.0546(14) 0.0381(12) 0.0360(11) -0.0071(9) -0.0164(10) -0.0100(10)
C4B 0.0521(15) 0.0578(16) 0.0415(13) -0.0157(11) -0.0117(11) -0.0116(12)
C4C 0.057(4) 0.061(9) 0.109(6) -0.026(6) -0.013(4) -0.023(6)
C4D 0.069(4) 0.074(4) 0.081(4) -0.019(3) -0.016(3) -0.032(3)
C4E 0.057(4) 0.061(9) 0.109(6) -0.026(6) -0.013(4) -0.023(6)
C4F 0.121(8) 0.105(8) 0.108(8) -0.026(6) -0.025(6) -0.069(7)
N4 0.0550(12) 0.0371(10) 0.0331(10) -0.0082(8) -0.0124(8) -0.0095(9)
O4 0.0542(10) 0.0356(8) 0.0365(8) -0.0021(7) -0.0142(7) -0.0131(7)
O4B 0.0547(13) 0.0788(15) 0.1038(19) -0.0265(14) -0.0276(12) -0.0071(11)
O4C 0.0546(11) 0.0636(13) 0.0934(16) -0.0318(11) -0.0078(10) -0.0238(10)
C5 0.0551(14) 0.0417(12) 0.0376(12) -0.0113(10) -0.0095(10) -0.0139(11)
C5A 0.0423(12) 0.0404(12) 0.0409(12) -0.0137(10) -0.0073(10) -0.0084(10)
C6 0.0399(12) 0.0401(12) 0.0390(12) -0.0113(9) -0.0037(9) -0.0118(9)
C6A 0.0475(13) 0.0424(12) 0.0357(11) -0.0150(10) -0.0054(9) -0.0151(10)
C6B 0.0613(15) 0.0415(13) 0.0418(12) -0.0154(10) -0.0042(11) -0.0197(11)
C6C 0.0682(17) 0.0442(14) 0.0498(15) -0.0143(12) -0.0023(13) -0.0117(12)
C6D 0.089(2) 0.0402(14) 0.0615(18) -0.0083(13) -0.0059(16) -0.0171(14)
C6E 0.103(3) 0.0574(18) 0.0653(19) -0.0061(15) -0.0046(18) -0.0462(19)
C6F 0.077(2) 0.073(2) 0.072(2) -0.0051(16) -0.0081(17) -0.0414(18)
C6G 0.0607(17) 0.0542(16) 0.0610(17) -0.0064(13) -0.0091(13) -0.0230(13)
N6A 0.0410(10) 0.0426(10) 0.0354(10) -0.0088(8) -0.0067(8) -0.0130(8)
N6B 0.0477(11) 0.0404(10) 0.0405(10) -0.0110(8) -0.0037(8) -0.0124(9)
O6A 0.0529(11) 0.0567(11) 0.0524(10) -0.0089(8) -0.0125(8) -0.0233(9)
C7 0.0451(13) 0.0484(13) 0.0433(13) -0.0196(11) -0.0032(10) -0.0135(10)
C8 0.0504(14) 0.0413(13) 0.0557(15) -0.0211(11) -0.0013(11) -0.0108(11)
C9 0.0508(14) 0.0378(12) 0.0494(14) -0.0117(10) -0.0085(11) -0.0042(10)
C9A 0.0500(14) 0.0411(13) 0.0442(13) -0.0131(10) -0.0125(11) -0.0038(10)
C9B 0.151(4) 0.0379(16) 0.074(2) -0.0161(15) -0.026(2) 0.0014(19)
O9 0.0898(15) 0.0368(9) 0.0591(12) -0.0123(8) -0.0194(11) -0.0003(9)
C10 0.0732(19) 0.0442(14) 0.0526(15) -0.0142(12) -0.0305(14) 0.0069(13)
N10 0.0674(14) 0.0362(10) 0.0410(11) -0.0083(8) -0.0218(10) -0.0057(10)
C11 0.0724(17) 0.0389(13) 0.0416(13) -0.0016(10) -0.0303(12) -0.0129(12)
N11 0.0605(12) 0.0352(10) 0.0381(10) -0.0029(8) -0.0190(9) -0.0171(9)
O11 0.0952(16) 0.0334(9) 0.0698(13) -0.0030(9) -0.0349(11) -0.0167(10)
C12 0.0689(17) 0.0467(13) 0.0355(12) 0.0049(10) -0.0222(11) -0.0257(12)
N12 0.0645(13) 0.0442(11) 0.0363(10) -0.0005(8) -0.0166(9) -0.0251(10)
C13 0.0639(16) 0.0456(14) 0.0334(11) 0.0007(10) -0.0116(11) -0.0284(12)
N13 0.0613(13) 0.0461(11) 0.0472(11) -0.0062(9) -0.0133(10) -0.0257(10)
O13 0.0700(12) 0.0427(10) 0.0499(10) -0.0027(8) -0.0162(9) -0.0252(9)
C14 0.0603(16) 0.0500(14) 0.0567(15) -0.0078(12) -0.0103(12) -0.0298(13)
C14A 0.0440(13) 0.0450(13) 0.0524(14) -0.0129(11) -0.0093(10) -0.0184(10)
C15 0.0449(13) 0.0430(13) 0.0693(17) -0.0169(12) -0.0153(12) -0.0127(11)
C16 0.0456(14) 0.0532(15) 0.0691(17) -0.0305(13) -0.0127(12) -0.0099(11)
C17 0.0370(12) 0.0580(15) 0.0524(14) -0.0236(12) -0.0070(10) -0.0114(11)
C17A 0.0419(13) 0.0646(16) 0.0501(14) -0.0269(13) -0.0072(11) -0.0132(12)
C17B 0.0476(14) 0.0728(18) 0.0481(15) -0.0247(13) -0.0039(11) -0.0095(13)
C17C 0.073(2) 0.079(2) 0.0630(18) -0.0310(16) -0.0176(15) -0.0119(16)
C17D 0.089(3) 0.099(3) 0.0558(19) -0.0194(18) -0.0203(17) -0.018(2)
C17E 0.077(2) 0.080(2) 0.072(2) -0.0149(18) -0.0091(17) -0.0190(19)
C17F 0.0604(18) 0.076(2) 0.071(2) -0.0245(17) 0.0041(15) -0.0219(16)
C17G 0.0517(15) 0.080(2) 0.0591(17) -0.0313(15) 0.0009(13) -0.0207(14)
N17A 0.0543(13) 0.0625(14) 0.0532(13) -0.0316(11) -0.0046(10) -0.0124(11)
N17B 0.0643(14) 0.0691(15) 0.0530(13) -0.0324(12) -0.0071(11) -0.0113(12)
O17A 0.0482(10) 0.0680(12) 0.0487(10) -0.0269(9) -0.0060(8) -0.0091(9)
C18 0.0371(12) 0.0461(13) 0.0479(13) -0.0171(11) -0.0065(10) -0.0113(10)
C18A 0.0375(12) 0.0459(13) 0.0470(13) -0.0145(10) -0.0061(10) -0.0139(10)
C21 0.0519(13) 0.0387(12) 0.0355(11) -0.0125(9) -0.0007(10) -0.0183(10)
C21A 0.0485(13) 0.0365(11) 0.0375(11) -0.0121(9) -0.0028(9) -0.0151(10)
C21B 0.0544(15) 0.0398(12) 0.0471(14) -0.0126(11) 0.0019(11) -0.0164(11)
C21C 0.066(2) 0.081(3) 0.137(4) -0.064(3) -0.016(2) 0.0123(18)
C21D 0.069(3) 0.068(3) 0.137(5) -0.054(3) 0.000(3) 0.003(2)
C21E 0.066(2) 0.081(3) 0.137(4) -0.064(3) -0.016(2) 0.0123(18)
N21 0.0516(11) 0.0356(10) 0.0355(10) -0.0107(8) -0.0051(8) -0.0150(8)
O21B 0.0907(15) 0.0526(11) 0.0488(11) -0.0226(9) 0.0022(10) -0.0105(10)
O21C 0.0571(12) 0.0654(13) 0.0946(16) -0.0430(12) -0.0154(11) 0.0017(10)
C22 0.0523(13) 0.0431(12) 0.0344(11) -0.0175(10) -0.0037(10) -0.0145(10)
C22A 0.0503(13) 0.0409(12) 0.0364(11) -0.0174(9) -0.0024(10) -0.0158(10)
C22B 0.0620(15) 0.0448(13) 0.0429(13) -0.0191(11) -0.0015(11) -0.0210(12)
C22C 0.097(2) 0.0399(14) 0.076(2) -0.0211(14) -0.0139(18) -0.0201(15)
C22D 0.151(4) 0.071(2) 0.100(3) -0.025(2) -0.003(3) -0.059(3)
N22 0.0474(11) 0.0459(11) 0.0358(10) -0.0151(8) -0.0054(8) -0.0150(9)
O22 0.0629(11) 0.0504(10) 0.0375(9) -0.0063(8) -0.0114(8) -0.0168(8)
O22B 0.0957(16) 0.0595(12) 0.0667(13) -0.0312(10) -0.0182(11) -0.0273(11)
O22C 0.0723(12) 0.0409(9) 0.0574(11) -0.0192(8) -0.0114(9) -0.0175(9)
C23 0.0517(14) 0.0615(15) 0.0377(12) -0.0229(11) -0.0056(10) -0.0196(12)
C23A 0.0523(14) 0.0606(15) 0.0429(13) -0.0206(11) -0.0051(11) -0.0259(12)
C23B 0.0697(19) 0.0687(19) 0.0667(19) -0.0262(16) -0.0055(15) -0.0342(16)
N23 0.0522(12) 0.0595(13) 0.0356(10) -0.0184(9) -0.0034(9) -0.0209(10)
O23B 0.0895(17) 0.130(2) 0.0925(18) -0.0717(17) -0.0043(14) -0.0507(16)
O23C 0.146(3) 0.0833(18) 0.116(2) -0.0177(17) -0.042(2) -0.0698(19)
C24 0.0439(13) 0.0612(15) 0.0393(13) -0.0199(12) -0.0105(10) -0.0143(11)
C24A 0.0439(13) 0.0714(17) 0.0449(13) -0.0236(12) -0.0035(10) -0.0227(12)
C24B 0.0534(16) 0.114(3) 0.0584(17) -0.0428(18) 0.0040(14) -0.0405(18)
C24C 0.072(4) 0.258(17) 0.102(6) -0.091(5) -0.015(5) -0.065(8)
C24D 0.100(7) 0.32(2) 0.149(11) -0.154(14) -0.023(7) -0.054(10)
C24E 0.072(4) 0.258(17) 0.102(6) -0.091(5) -0.015(5) -0.065(8)
C24F 0.095(6) 0.190(11) 0.090(6) -0.068(7) -0.006(5) -0.085(7)
N24 0.0426(11) 0.0617(13) 0.0403(11) -0.0155(10) -0.0069(8) -0.0144(10)
O24 0.0581(11) 0.0625(11) 0.0382(9) -0.0121(8) -0.0053(8) -0.0177(9)
O24B 0.102(2) 0.181(3) 0.0740(16) -0.0461(18) 0.0081(14) -0.101(2)
O24C 0.0613(13) 0.138(2) 0.0653(14) -0.0418(14) -0.0144(11) -0.0388(14)
C25 0.0450(13) 0.0674(17) 0.0443(13) -0.0193(12) -0.0108(11) -0.0093(12)
C25A 0.0361(12) 0.0657(16) 0.0444(13) -0.0188(12) -0.0098(10) -0.0082(11)
C26 0.0378(12) 0.0607(16) 0.0509(14) -0.0156(12) -0.0097(10) -0.0101(11)
C26A 0.0435(14) 0.0579(15) 0.0498(14) -0.0155(12) -0.0087(11) -0.0119(12)
C26B 0.0448(13) 0.0466(13) 0.0512(14) -0.0149(11) -0.0085(11) -0.0089(11)
C26C 0.0491(15) 0.0546(16) 0.0652(17) -0.0145(13) -0.0090(13) -0.0157(12)
C26D 0.0631(18) 0.0625(18) 0.0628(18) -0.0045(14) -0.0091(14) -0.0212(14)
C26E 0.0639(18) 0.0592(17) 0.0559(17) -0.0059(13) -0.0187(14) -0.0108(14)
C26F 0.0474(14) 0.0608(17) 0.0604(17) -0.0164(13) -0.0145(12) -0.0059(12)
C26G 0.0453(14) 0.0619(16) 0.0505(15) -0.0131(13) -0.0062(11) -0.0116(12)
N26A 0.0413(11) 0.0681(15) 0.0533(13) -0.0113(11) -0.0099(10) -0.0148(10)
N26B 0.0417(11) 0.0638(14) 0.0558(13) -0.0116(11) -0.0101(10) -0.0154(10)
O26A 0.0458(10) 0.0720(13) 0.0602(12) -0.0090(10) -0.0126(9) -0.0201(9)
C27 0.0498(15) 0.0674(17) 0.0585(16) -0.0217(14) -0.0083(12) -0.0183(13)
C28 0.0557(16) 0.080(2) 0.0526(16) -0.0300(14) -0.0042(12) -0.0228(14)
C29 0.0455(14) 0.0728(18) 0.0429(14) -0.0212(12) -0.0022(10) -0.0201(13)
C29A 0.0378(12) 0.0648(16) 0.0444(13) -0.0197(12) -0.0061(10) -0.0127(11)
C29B 0.159(4) 0.141(4) 0.0487(19) -0.027(2) -0.007(2) -0.090(4)
O29 0.0827(14) 0.0909(15) 0.0412(10) -0.0233(10) 0.0002(9) -0.0395(12)
C30 0.0462(14) 0.0705(17) 0.0442(13) -0.0231(12) 0.0006(11) -0.0209(12)
N30 0.0455(11) 0.0668(14) 0.0403(11) -0.0201(10) -0.0026(9) -0.0214(10)
C31 0.0497(14) 0.0566(15) 0.0381(13) -0.0156(11) -0.0005(10) -0.0235(12)
N31 0.0470(11) 0.0523(12) 0.0367(10) -0.0146(9) -0.0026(8) -0.0201(9)
O31 0.0570(11) 0.0713(12) 0.0366(9) -0.0178(8) -0.0051(8) -0.0189(9)
C32 0.0544(14) 0.0456(13) 0.0380(12) -0.0132(10) -0.0016(10) -0.0209(11)
N32 0.0476(11) 0.0421(10) 0.0365(10) -0.0159(8) -0.0023(8) -0.0170(8)
C33 0.0487(13) 0.0302(10) 0.0375(12) -0.0091(9) -0.0083(9) -0.0113(9)
N33 0.0462(11) 0.0358(10) 0.0370(10) -0.0091(8) -0.0078(8) -0.0133(8)
O33 0.0580(10) 0.0475(9) 0.0344(8) -0.0126(7) -0.0089(7) -0.0163(8)
C34 0.0492(13) 0.0406(12) 0.0418(12) -0.0076(10) -0.0121(10) -0.0151(10)
C34A 0.0430(12) 0.0399(12) 0.0373(11) -0.0092(9) -0.0063(9) -0.0159(10)
C35 0.0483(13) 0.0470(13) 0.0339(11) -0.0097(10) -0.0086(9) -0.0187(10)
C36 0.0518(13) 0.0451(13) 0.0375(12) -0.0158(10) -0.0042(10) -0.0208(11)
C37 0.0395(11) 0.0376(11) 0.0381(11) -0.0113(9) -0.0039(9) -0.0145(9)
C37A 0.0392(11) 0.0370(11) 0.0402(12) -0.0124(9) -0.0055(9) -0.0119(9)
C37B 0.0497(13) 0.0349(12) 0.0482(13) -0.0110(10) -0.0048(11) -0.0102(10)
C37C 0.081(2) 0.0435(14) 0.0596(17) -0.0173(12) -0.0077(14) -0.0221(14)
C37D 0.090(2) 0.0414(14) 0.076(2) -0.0111(14) -0.0135(17) -0.0282(15)
C37E 0.076(2) 0.0442(15) 0.0693(19) 0.0034(13) -0.0185(16) -0.0206(14)
C37F 0.0673(18) 0.0565(16) 0.0588(17) -0.0016(13) -0.0232(14) -0.0199(14)
C37G 0.0525(14) 0.0424(13) 0.0610(16) -0.0097(12) -0.0159(12) -0.0159(11)
N37A 0.0509(11) 0.0368(10) 0.0379(10) -0.0147(8) -0.0008(8) -0.0150(8)
N37B 0.0728(15) 0.0375(11) 0.0431(11) -0.0144(9) -0.0056(10) -0.0166(10)
O37A 0.0578(10) 0.0384(8) 0.0378(8) -0.0114(7) -0.0036(7) -0.0136(7)
C38 0.0412(12) 0.0395(11) 0.0328(11) -0.0099(9) -0.0040(9) -0.0165(9)
C38A 0.0408(11) 0.0401(12) 0.0367(11) -0.0133(9) -0.0021(9) -0.0164(9)
O71 0.105(3) 0.102(3) 0.117(4) 0.020(3) -0.070(3) -0.061(3)
O71A 0.082(8) 0.120(10) 0.188(15) -0.058(11) -0.060(9) -0.018(7)
O99 0.130(3) 0.0461(15) 0.0423(14) -0.0132(12) -0.0181(17) -0.0088(18)

loop_
_atom_type_symbol
_atom_type_description
_atom_type_scat_dispersion_real
_atom_type_scat_dispersion_imag
_atom_type_scat_source
C C 0.0033 0.0016 'International Tables Vol C Tables 4.2.6.8 and 6.1.1.4'
H H 0.0000 0.0000 'International Tables Vol C Tables 4.2.6.8 and 6.1.1.4'
N N 0.0061 0.0033 'International Tables Vol C Tables 4.2.6.8 and 6.1.1.4'
O O 0.0106 0.0060 'International Tables Vol C Tables 4.2.6.8 and 6.1.1.4'

loop_
_geom_angle_atom_site_label_1
_geom_angle_atom_site_label_2
_geom_angle_atom_site_label_3
_geom_angle
_geom_angle_site_symmetry_1
_geom_angle_site_symmetry_3
_geom_angle_publ_flag
N1 C1 C18A 114.6(2) . . ?
N1 C1 H1A 108.6 . . ?
C18A C1 H1A 108.6 . . ?
N1 C1 H1B 108.6 . . ?
C18A C1 H1B 108.6 . . ?
H1A C1 H1B 107.6 . . ?
N1 C1A N13 114.3(2) . . ?
N1 C1A C1B 111.6(2) . . ?
N13 C1A C1B 109.8(2) . . ?
N1 C1A C2A 104.03(19) . . ?
N13 C1A C2A 102.5(2) . . ?
C1B C1A C2A 114.3(2) . . ?
O1B C1B O1C 125.7(3) . . ?
O1B C1B C1A 125.7(3) . . ?
O1C C1B C1A 108.6(3) . . ?
O1C C1C C1D 109.9(4) . . ?
O1C C1C H1C1 109.7 . . ?
C1D C1C H1C1 109.7 . . ?
O1C C1C H1C2 109.7 . . ?
C1D C1C H1C2 109.7 . . ?
H1C1 C1C H1C2 108.2 . . ?
C1C C1D H1D1 109.5 . . ?
C1C C1D H1D2 109.5 . . ?
H1D1 C1D H1D2 109.5 . . ?
C1C C1D H1D3 109.5 . . ?
H1D1 C1D H1D3 109.5 . . ?
H1D2 C1D H1D3 109.5 . . ?
C2 N1 C1A 111.6(2) . . ?
C2 N1 C1 120.46(19) . . ?
C1A N1 C1 121.39(19) . . ?
C1B O1C C1C 118.6(3) . . ?
O2 C2 N1 125.6(2) . . ?
O2 C2 N2 125.4(2) . . ?
N1 C2 N2 109.07(19) . . ?
N12 C2A N2 115.0(2) . . ?
N12 C2A C2B 115.8(2) . . ?
N2 C2A C2B 109.3(2) . . ?
N12 C2A C1A 102.88(19) . . ?
N2 C2A C1A 101.61(18) . . ?
C2B C2A C1A 111.1(2) . . ?
O2B C2B O2C 126.1(3) . . ?
O2B C2B C2A 120.6(3) . . ?
O2C C2B C2A 113.3(3) . . ?
C2D C2C O2C 99.8(8) . . ?
C2D C2C H2C1 111.8 . . ?
O2C C2C H2C1 111.8 . . ?
C2D C2C H2C2 111.8 . . ?
O2C C2C H2C2 111.8 . . ?
H2C1 C2C H2C2 109.5 . . ?
C2C C2D H2D1 109.5 . . ?
C2C C2D H2D2 109.5 . . ?
H2D1 C2D H2D2 109.5 . . ?
C2C C2D H2D3 109.5 . . ?
H2D1 C2D H2D3 109.5 . . ?
H2D2 C2D H2D3 109.5 . . ?
C2F C2E O2C 101.0(6) . . ?
C2F C2E H2E1 111.6 . . ?
O2C C2E H2E1 111.6 . . ?
C2F C2E H2E2 111.6 . . ?
O2C C2E H2E2 111.6 . . ?
H2E1 C2E H2E2 109.4 . . ?
C2E C2F H2F1 109.5 . . ?
C2E C2F H2F2 109.5 . . ?
H2F1 C2F H2F2 109.5 . . ?
C2E C2F H2F3 109.5 . . ?
H2F1 C2F H2F3 109.5 . . ?
H2F2 C2F H2F3 109.5 . . ?
C2 N2 C3 120.58(19) . . ?
C2 N2 C2A 112.0(2) . . ?
C3 N2 C2A 123.48(19) . . ?
C2B O2C C2C 127.8(4) . . ?
C2B O2C C2E 105.3(4) . . ?
C2C O2C C2E 34.5(4) . . ?
N3 C3 N2 115.30(19) . . ?
N3 C3 H3A 108.4 . . ?
N2 C3 H3A 108.4 . . ?
N3 C3 H3B 108.4 . . ?
N2 C3 H3B 108.4 . . ?
H3A C3 H3B 107.5 . . ?
N3 C3A N11 115.33(19) . . ?
N3 C3A C3B 112.29(19) . . ?
N11 C3A C3B 110.66(18) . . ?
N3 C3A C4A 102.72(18) . . ?
N11 C3A C4A 101.25(19) . . ?
C3B C3A C4A 113.9(2) . . ?
O3B C3B O3C 126.6(2) . . ?
O3B C3B C3A 125.1(2) . . ?
O3C C3B C3A 108.3(2) . . ?
O3C C3C C3D 106.3(3) . . ?
O3C C3C H3C1 110.5 . . ?
C3D C3C H3C1 110.5 . . ?
O3C C3C H3C2 110.5 . . ?
C3D C3C H3C2 110.5 . . ?
H3C1 C3C H3C2 108.7 . . ?
C3C C3D H3D1 109.5 . . ?
C3C C3D H3D2 109.5 . . ?
H3D1 C3D H3D2 109.5 . . ?
C3C C3D H3D3 109.5 . . ?
H3D1 C3D H3D3 109.5 . . ?
H3D2 C3D H3D3 109.5 . . ?
C4 N3 C3 120.26(19) . . ?
C4 N3 C3A 110.99(19) . . ?
C3 N3 C3A 125.86(19) . . ?
C3B O3C C3C 119.1(2) . . ?
O4 C4 N4 127.0(2) . . ?
O4 C4 N3 125.2(2) . . ?
N4 C4 N3 107.78(18) . . ?
N10 C4A N4 112.97(19) . . ?
N10 C4A C4B 111.7(2) . . ?
N4 C4A C4B 110.2(2) . . ?
N10 C4A C3A 104.4(2) . . ?
N4 C4A C3A 101.48(19) . . ?
C4B C4A C3A 115.59(19) . . ?
O4B C4B O4C 125.3(3) . . ?
O4B C4B C4A 123.9(3) . . ?
O4C C4B C4A 110.8(2) . . ?
O4C C4C C4D 107.2(10) . . ?
O4C C4C H4C1 110.3 . . ?
C4D C4C H4C1 110.3 . . ?
O4C C4C H4C2 110.3 . . ?
C4D C4C H4C2 110.3 . . ?
H4C1 C4C H4C2 108.5 . . ?
C4C C4D H4D1 109.5 . . ?
C4C C4D H4D2 109.5 . . ?
H4D1 C4D H4D2 109.5 . . ?
C4C C4D H4D3 109.5 . . ?
H4D1 C4D H4D3 109.5 . . ?
H4D2 C4D H4D3 109.5 . . ?
C4F C4E O4C 106.3(11) . . ?
C4F C4E H4E1 110.5 . . ?
O4C C4E H4E1 110.5 . . ?
C4F C4E H4E2 110.5 . . ?
O4C C4E H4E2 110.5 . . ?
H4E1 C4E H4E2 108.7 . . ?
C4E C4F H4F1 109.5 . . ?
C4E C4F H4F2 109.5 . . ?
H4F1 C4F H4F2 109.5 . . ?
C4E C4F H4F3 109.5 . . ?
H4F1 C4F H4F3 109.5 . . ?
H4F2 C4F H4F3 109.5 . . ?
C4 N4 C4A 112.91(19) . . ?
C4 N4 C5 124.33(19) . . ?
C4A N4 C5 121.8(2) . . ?
C4B O4C C4E 109.8(9) . . ?
C4B O4C C4C 123.8(7) . . ?
C4E O4C C4C 14.8(16) . . ?
N4 C5 C5A 114.6(2) . . ?
N4 C5 H5A 108.6 . . ?
C5A C5 H5A 108.6 . . ?
N4 C5 H5B 108.6 . . ?
C5A C5 H5B 108.6 . . ?
H5A C5 H5B 107.6 . . ?
C6 C5A C9A 119.5(2) . . ?
C6 C5A C5 118.7(2) . . ?
C9A C5A C5 121.7(2) . . ?
C7 C6 C5A 120.0(2) . . ?
C7 C6 N6A 118.2(2) . . ?
C5A C6 N6A 121.7(2) . . ?
O6A C6A N6A 122.7(2) . . ?
O6A C6A N6B 124.0(2) . . ?
N6A C6A N6B 113.3(2) . . ?
C6G C6B C6C 118.8(2) . . ?
C6G C6B N6B 124.0(2) . . ?
C6C C6B N6B 117.2(2) . . ?
C6D C6C C6B 120.2(3) . . ?
C6D C6C H6C 119.9 . . ?
C6B C6C H6C 119.9 . . ?
C6E C6D C6C 120.9(3) . . ?
C6E C6D H6D 119.6 . . ?
C6C C6D H6D 119.6 . . ?
C6F C6E C6D 118.9(3) . . ?
C6F C6E H6E 120.5 . . ?
C6D C6E H6E 120.5 . . ?
C6E C6F C6G 121.3(3) . . ?
C6E C6F H6F 119.3 . . ?
C6G C6F H6F 119.3 . . ?
C6F C6G C6B 119.9(3) . . ?
C6F C6G H6G 120.0 . . ?
C6B C6G H6G 120.0 . . ?
C6A N6A C6 122.6(2) . . ?
C6A N6A H6A 118.7 . . ?
C6 N6A H6A 118.7 . . ?
C6A N6B C6B 127.4(2) . . ?
C6A N6B H6B 116.3 . . ?
C6B N6B H6B 116.3 . . ?
C8 C7 C6 121.1(2) . . ?
C8 C7 H7 119.5 . . ?
C6 C7 H7 119.5 . . ?
C9 C8 C7 119.2(2) . . ?
C9 C8 H8 120.4 . . ?
C7 C8 H8 120.4 . . ?
O9 C9 C8 123.8(2) . . ?
O9 C9 C9A 115.7(2) . . ?
C8 C9 C9A 120.6(2) . . ?
C5A C9A C9 119.7(2) . . ?
C5A C9A C10 122.7(2) . . ?
C9 C9A C10 117.4(2) . . ?
O9 C9B H9B1 109.5 . . ?
O9 C9B H9B2 109.5 . . ?
H9B1 C9B H9B2 109.5 . . ?
O9 C9B H9B3 109.5 . . ?
H9B1 C9B H9B3 109.5 . . ?
H9B2 C9B H9B3 109.5 . . ?
C9 O9 C9B 118.4(2) . . ?
N10 C10 C9A 115.9(2) . . ?
N10 C10 H10A 108.3 . . ?
C9A C10 H10A 108.3 . . ?
N10 C10 H10B 108.3 . . ?
C9A C10 H10B 108.3 . . ?
H10A C10 H10B 107.4 . . ?
C11 N10 C4A 111.3(2) . . ?
C11 N10 C10 121.2(2) . . ?
C4A N10 C10 121.9(2) . . ?
O11 C11 N10 126.1(3) . . ?
O11 C11 N11 125.3(3) . . ?
N10 C11 N11 108.6(2) . . ?
C11 N11 C12 118.4(2) . . ?
C11 N11 C3A 111.0(2) . . ?
C12 N11 C3A 123.9(2) . . ?
N12 C12 N11 115.38(19) . . ?
N12 C12 H12A 108.4 . . ?
N11 C12 H12A 108.4 . . ?
N12 C12 H12B 108.4 . . ?
N11 C12 H12B 108.4 . . ?
H12A C12 H12B 107.5 . . ?
C13 N12 C12 120.0(2) . . ?
C13 N12 C2A 112.4(2) . . ?
C12 N12 C2A 126.7(2) . . ?
O13 C13 N13 126.8(2) . . ?
O13 C13 N12 125.5(2) . . ?
N13 C13 N12 107.6(2) . . ?
C13 N13 C1A 113.1(2) . . ?
C13 N13 C14 124.4(2) . . ?
C1A N13 C14 122.4(2) . . ?
N13 C14 C14A 113.0(2) . . ?
N13 C14 H14A 109.0 . . ?
C14A C14 H14A 109.0 . . ?
N13 C14 H14B 109.0 . . ?
C14A C14 H14B 109.0 . . ?
H14A C14 H14B 107.8 . . ?
C15 C14A C18A 118.2(2) . . ?
C15 C14A C14 120.0(2) . . ?
C18A C14A C14 121.8(2) . . ?
C16 C15 C14A 121.3(2) . . ?
C16 C15 H15 119.4 . . ?
C14A C15 H15 119.4 . . ?
C15 C16 C17 120.7(2) . . ?
C15 C16 H16 119.6 . . ?
C17 C16 H16 119.6 . . ?
C16 C17 C18 118.7(2) . . ?
C16 C17 N17A 118.5(2) . . ?
C18 C17 N17A 122.8(2) . . ?
O17A C17A N17A 123.1(2) . . ?
O17A C17A N17B 122.8(3) . . ?
N17A C17A N17B 114.1(2) . . ?
C17G C17B C17C 118.6(3) . . ?
C17G C17B N17B 123.1(3) . . ?
C17C C17B N17B 118.2(3) . . ?
C17D C17C C17B 119.7(4) . . ?
C17D C17C H17C 120.1 . . ?
C17B C17C H17C 120.1 . . ?
C17E C17D C17C 121.9(3) . . ?
C17E C17D H17D 119.0 . . ?
C17C C17D H17D 119.0 . . ?
C17D C17E C17F 118.3(4) . . ?
C17D C17E H17E 120.8 . . ?
C17F C17E H17E 120.8 . . ?
C17E C17F C17G 121.3(4) . . ?
C17E C17F H17F 119.3 . . ?
C17G C17F H17F 119.3 . . ?
C17F C17G C17B 120.2(3) . . ?
C17F C17G H17G 119.9 . . ?
C17B C17G H17G 119.9 . . ?
C17A N17A C17 126.7(2) . . ?
C17A N17A H17A 116.6 . . ?
C17 N17A H17A 116.6 . . ?
C17A N17B C17B 125.0(2) . . ?
C17A N17B H17B 117.5 . . ?
C17B N17B H17B 117.5 . . ?
C18A C18 C17 120.5(2) . . ?
C18A C18 H18 119.8 . . ?
C17 C18 H18 119.8 . . ?
C18 C18A C14A 120.5(2) . . ?
C18 C18A C1 118.8(2) . . ?
C14A C18A C1 120.7(2) . . ?
N21 C21 C38A 112.34(19) . . ?
N21 C21 H21A 109.1 . . ?
C38A C21 H21A 109.1 . . ?
N21 C21 H21B 109.1 . . ?
C38A C21 H21B 109.1 . . ?
H21A C21 H21B 107.9 . . ?
N33 C21A N21 115.05(18) . . ?
N33 C21A C21B 115.2(2) . . ?
N21 C21A C21B 107.41(19) . . ?
N33 C21A C22A 104.14(18) . . ?
N21 C21A C22A 102.39(18) . . ?
C21B C21A C22A 111.93(19) . . ?
O21B C21B O21C 126.9(3) . . ?
O21B C21B C21A 119.6(2) . . ?
O21C C21B C21A 113.5(2) . . ?
C21D C21C O21C 111.3(4) . . ?
C21D C21C H21C 109.4 . . ?
O21C C21C H21C 109.4 . . ?
C21D C21C H21D 109.4 . . ?
O21C C21C H21D 109.4 . . ?
H21C C21C H21D 108.0 . . ?
H21H C21F H21I 109.5 . . ?
H21H C21F H21J 109.5 . . ?
H21I C21F H21J 109.5 . . ?
C22 N21 C21A 113.51(19) . . ?
C22 N21 C21 122.89(19) . . ?
C21A N21 C21 122.83(19) . . ?
C21B O21C C21C 116.2(3) . . ?
O22 C22 N21 125.6(2) . . ?
O22 C22 N22 126.3(2) . . ?
N21 C22 N22 108.1(2) . . ?
N22 C22A N32 114.96(19) . . ?
N22 C22A C22B 112.42(19) . . ?
N32 C22A C22B 110.47(19) . . ?
N22 C22A C21A 102.89(18) . . ?
N32 C22A C21A 101.88(17) . . ?
C22B C22A C21A 113.6(2) . . ?
O22B C22B O22C 126.1(2) . . ?
O22B C22B C22A 124.8(2) . . ?
O22C C22B C22A 109.1(2) . . ?
O22C C22C C22D 111.1(3) . . ?
O22C C22C H22A 109.4 . . ?
C22D C22C H22A 109.4 . . ?
O22C C22C H22B 109.4 . . ?
C22D C22C H22B 109.4 . . ?
H22A C22C H22B 108.0 . . ?
C22C C22D H22C 109.5 . . ?
C22C C22D H22D 109.5 . . ?
H22C C22D H22D 109.5 . . ?
C22C C22D H22E 109.5 . . ?
H22C C22D H22E 109.5 . . ?
H22D C22D H22E 109.5 . . ?
C22 N22 C22A 112.24(19) . . ?
C22 N22 C23 121.1(2) . . ?
C22A N22 C23 126.4(2) . . ?
C22B O22C C22C 116.2(2) . . ?
N23 C23 N22 115.47(19) . . ?
N23 C23 H23A 108.4 . . ?
N22 C23 H23A 108.4 . . ?
N23 C23 H23B 108.4 . . ?
N22 C23 H23B 108.4 . . ?
H23A C23 H23B 107.5 . . ?
N23 C23A N31 115.7(2) . . ?
N23 C23A C23B 111.9(2) . . ?
N31 C23A C23B 113.1(2) . . ?
N23 C23A C24A 102.0(2) . . ?
N31 C23A C24A 100.98(19) . . ?
C23B C23A C24A 112.1(2) . . ?
O23B C23B O23C 127.3(3) . . ?
O23B C23B C23A 118.1(3) . . ?
O23C C23B C23A 114.5(3) . . ?
O23C C23C C23D 108.4(13) . . ?
O23C C23C H23C 110.0 . . ?
C23D C23C H23C 110.0 . . ?
O23C C23C H23D 110.0 . . ?
C23D C23C H23D 110.0 . . ?
H23C C23C H23D 108.4 . . ?
C23C C23D H23E 109.5 . . ?
C23C C23D H23F 109.5 . . ?
H23E C23D H23F 109.5 . . ?
C23C C23D H23G 109.5 . . ?
H23E C23D H23G 109.5 . . ?
H23F C23D H23G 109.5 . . ?
O23B C23E C23F 127(3) . . ?
O23B C23E H23H 105.5 . . ?
C23F C23E H23H 105.5 . . ?
O23B C23E H23I 105.5 . . ?
C23F C23E H23I 105.5 . . ?
H23H C23E H23I 106.0 . . ?
C23E C23F H23J 109.5 . . ?
C23E C23F H23K 109.5 . . ?
H23J C23F H23K 109.5 . . ?
C23E C23F H23L 109.5 . . ?
H23J C23F H23L 109.5 . . ?
H23K C23F H23L 109.5 . . ?
H23O C23H H23P 109.5 . . ?
H23O C23H H23Q 109.5 . . ?
H23P C23H H23Q 109.5 . . ?
O23B C23I C23J 112.4(5) . . ?
O23B C23I H23R 109.1 . . ?
C23J C23I H23R 109.1 . . ?
O23B C23I H23S 109.1 . . ?
C23J C23I H23S 109.1 . . ?
H23R C23I H23S 107.9 . . ?
C23I C23J H23T 109.5 . . ?
C23I C23J H23U 109.5 . . ?
H23T C23J H23U 109.5 . . ?
C23I C23J H23V 109.5 . . ?
H23T C23J H23V 109.5 . . ?
H23U C23J H23V 109.5 . . ?
C24 N23 C23A 112.0(2) . . ?
C24 N23 C23 122.0(2) . . ?
C23A N23 C23 125.9(2) . . ?
C23B O23B C23I 134.6(6) . . ?
C23B O23B C23E 109.9(14) . . ?
C23I O23B C23E 29.1(13) . . ?
C23B O23C C23C 120.5(5) . . ?
O24 C24 N24 127.1(3) . . ?
O24 C24 N23 125.4(2) . . ?
N24 C24 N23 107.5(2) . . ?
N30 C24A N24 113.4(2) . . ?
N30 C24A C24B 110.8(2) . . ?
N24 C24A C24B 112.3(2) . . ?
N30 C24A C23A 103.8(2) . . ?
N24 C24A C23A 102.0(2) . . ?
C24B C24A C23A 114.0(2) . . ?
O24B C24B O24C 126.5(3) . . ?
O24B C24B C24A 122.3(3) . . ?
O24C C24B C24A 111.2(3) . . ?
C24D C24C O24C 106(2) . . ?
C24D C24C H24A 110.6 . . ?
O24C C24C H24A 110.6 . . ?
C24D C24C H24B 110.6 . . ?
O24C C24C H24B 110.6 . . ?
H24A C24C H24B 108.7 . . ?
C24C C24D H24C 109.5 . . ?
C24C C24D H24D 109.5 . . ?
H24C C24D H24D 109.5 . . ?
C24C C24D H24E 109.5 . . ?
H24C C24D H24E 109.5 . . ?
H24D C24D H24E 109.5 . . ?
C24F C24E O24C 116(2) . . ?
C24F C24E H24F 108.2 . . ?
O24C C24E H24F 108.2 . . ?
C24F C24E H24G 108.2 . . ?
O24C C24E H24G 108.2 . . ?
H24F C24E H24G 107.3 . . ?
C24E C24F H24H 109.5 . . ?
C24E C24F H24I 109.5 . . ?
H24H C24F H24I 109.5 . . ?
C24E C24F H24J 109.5 . . ?
H24H C24F H24J 109.5 . . ?
H24I C24F H24J 109.5 . . ?
C24 N24 C24A 112.1(2) . . ?
C24 N24 C25 124.0(2) . . ?
C24A N24 C25 122.6(2) . . ?
C24B O24C C24C 116(2) . . ?
C24B O24C C24E 116(3) . . ?
C24C O24C C24E 11(3) . . ?
N24 C25 C25A 113.9(2) . . ?
N24 C25 H25A 108.8 . . ?
C25A C25 H25A 108.8 . . ?
N24 C25 H25B 108.8 . . ?
C25A C25 H25B 108.8 . . ?
H25A C25 H25B 107.7 . . ?
C26 C25A C29A 119.3(2) . . ?
C26 C25A C25 119.6(2) . . ?
C29A C25A C25 121.0(3) . . ?
C27 C26 C25A 119.9(3) . . ?
C27 C26 N26A 118.3(3) . . ?
C25A C26 N26A 121.8(2) . . ?
O26A C26A N26B 124.9(2) . . ?
O26A C26A N26A 121.5(3) . . ?
N26B C26A N26A 113.6(2) . . ?
C26C C26B C26G 119.2(2) . . ?
C26C C26B N26B 116.9(2) . . ?
C26G C26B N26B 123.9(2) . . ?
C26D C26C C26B 120.5(3) . . ?
C26D C26C H26C 119.7 . . ?
C26B C26C H26C 119.7 . . ?
C26E C26D C26C 120.5(3) . . ?
C26E C26D H26D 119.8 . . ?
C26C C26D H26D 119.8 . . ?
C26F C26E C26D 119.1(3) . . ?
C26F C26E H26E 120.5 . . ?
C26D C26E H26E 120.5 . . ?
C26E C26F C26G 121.3(3) . . ?
C26E C26F H26F 119.4 . . ?
C26G C26F H26F 119.4 . . ?
C26B C26G C26F 119.3(3) . . ?
C26B C26G H26G 120.3 . . ?
C26F C26G H26G 120.3 . . ?
C26A N26A C26 122.5(2) . . ?
C26A N26A H26A 118.7 . . ?
C26 N26A H26A 118.7 . . ?
C26A N26B C26B 128.4(2) . . ?
C26A N26B H26B 115.8 . . ?
C26B N26B H26B 115.8 . . ?
C28 C27 C26 121.2(3) . . ?
C28 C27 H27 119.4 . . ?
C26 C27 H27 119.4 . . ?
C27 C28 C29 119.9(3) . . ?
C27 C28 H28 120.1 . . ?
C29 C28 H28 120.1 . . ?
O29 C29 C28 124.0(2) . . ?
O29 C29 C29A 115.9(3) . . ?
C28 C29 C29A 120.1(3) . . ?
C25A C29A C29 119.5(3) . . ?
C25A C29A C30 122.3(2) . . ?
C29 C29A C30 118.2(2) . . ?
O29 C29B H29A 109.5 . . ?
O29 C29B H29B 109.5 . . ?
H29A C29B H29B 109.5 . . ?
O29 C29B H29C 109.5 . . ?
H29A C29B H29C 109.5 . . ?
H29B C29B H29C 109.5 . . ?
C29 O29 C29B 119.4(3) . . ?
N30 C30 C29A 115.3(2) . . ?
N30 C30 H30A 108.4 . . ?
C29A C30 H30A 108.4 . . ?
N30 C30 H30B 108.4 . . ?
C29A C30 H30B 108.4 . . ?
H30A C30 H30B 107.5 . . ?
C31 N30 C24A 111.2(2) . . ?
C31 N30 C30 121.7(2) . . ?
C24A N30 C30 119.9(2) . . ?
O31 C31 N30 126.1(2) . . ?
O31 C31 N31 126.0(2) . . ?
N30 C31 N31 107.9(2) . . ?
C31 N31 C32 120.2(2) . . ?
C31 N31 C23A 112.4(2) . . ?
C32 N31 C23A 124.8(2) . . ?
N31 C32 N32 113.8(2) . . ?
N31 C32 H32A 108.8 . . ?
N32 C32 H32A 108.8 . . ?
N31 C32 H32B 108.8 . . ?
N32 C32 H32B 108.8 . . ?
H32A C32 H32B 107.7 . . ?
C33 N32 C32 119.78(19) . . ?
C33 N32 C22A 112.41(19) . . ?
C32 N32 C22A 122.97(19) . . ?
O33 C33 N33 126.3(2) . . ?
O33 C33 N32 125.5(2) . . ?
N33 C33 N32 108.25(19) . . ?
C33 N33 C21A 112.50(19) . . ?
C33 N33 C34 120.34(19) . . ?
C21A N33 C34 122.38(19) . . ?
N33 C34 C34A 114.06(19) . . ?
N33 C34 H34A 108.7 . . ?
C34A C34 H34A 108.7 . . ?
N33 C34 H34B 108.7 . . ?
C34A C34 H34B 108.7 . . ?
H34A C34 H34B 107.6 . . ?
C35 C34A C38A 118.3(2) . . ?
C35 C34A C34 120.1(2) . . ?
C38A C34A C34 121.6(2) . . ?
C36 C35 C34A 120.7(2) . . ?
C36 C35 H35 119.7 . . ?
C34A C35 H35 119.7 . . ?
C35 C36 C37 120.7(2) . . ?
C35 C36 H36 119.6 . . ?
C37 C36 H36 119.6 . . ?
C36 C37 C38 119.3(2) . . ?
C36 C37 N37A 117.8(2) . . ?
C38 C37 N37A 122.8(2) . . ?
O37A C37A N37A 124.4(2) . . ?
O37A C37A N37B 122.7(2) . . ?
N37A C37A N37B 112.9(2) . . ?
C37C C37B C37G 119.4(2) . . ?
C37C C37B N37B 118.6(2) . . ?
C37G C37B N37B 121.9(2) . . ?
C37B C37C C37D 120.3(3) . . ?
C37B C37C H37C 119.9 . . ?
C37D C37C H37C 119.9 . . ?
C37E C37D C37C 120.7(3) . . ?
C37E C37D H37D 119.7 . . ?
C37C C37D H37D 119.7 . . ?
C37D C37E C37F 119.1(3) . . ?
C37D C37E H37E 120.4 . . ?
C37F C37E H37E 120.4 . . ?
C37E C37F C37G 121.4(3) . . ?
C37E C37F H37F 119.3 . . ?
C37G C37F H37F 119.3 . . ?
C37B C37G C37F 119.0(3) . . ?
C37B C37G H37G 120.5 . . ?
C37F C37G H37G 120.5 . . ?
C37A N37A C37 126.66(19) . . ?
C37A N37A H37A 116.7 . . ?
C37 N37A H37A 116.7 . . ?
C37A N37B C37B 125.1(2) . . ?
C37A N37B H37B 117.4 . . ?
C37B N37B H37B 117.4 . . ?
C38A C38 C37 120.0(2) . . ?
C38A C38 H38 120.0 . . ?
C37 C38 H38 120.0 . . ?
C38 C38A C34A 120.9(2) . . ?
C38 C38A C21 119.1(2) . . ?
C34A C38A C21 120.0(2) . . ?
C42 C41 H41A 109.5 . . ?
C42 C41 H41B 109.5 . . ?
H41A C41 H41B 109.5 . . ?
C42 C41 H41C 109.5 . . ?
H41A C41 H41C 109.5 . . ?
H41B C41 H41C 109.5 . . ?
O41 C42 O42 105.9(12) . . ?
O41 C42 C41 138.1(14) . . ?
O42 C42 C41 115.5(11) . . ?
C42 O42 C43 118.3(9) . . ?
C44 C43 O42 103.3(12) . . ?
C44 C43 H43A 111.1 . . ?
O42 C43 H43A 111.1 . . ?
C44 C43 H43B 111.1 . . ?
O42 C43 H43B 111.1 . . ?
H43A C43 H43B 109.1 . . ?
C43 C44 H44A 109.5 . . ?
C43 C44 H44B 109.5 . . ?
H44A C44 H44B 109.5 . . ?
C43 C44 H44C 109.5 . . ?
H44A C44 H44C 109.5 . . ?
H44B C44 H44C 109.5 . . ?
H44D C44A H44E 109.5 . . ?
H44D C44A H44F 109.5 . . ?
H44E C44A H44F 109.5 . . ?
C52 C51 H51A 109.5 . . ?
C52 C51 H51B 109.5 . . ?
H51A C51 H51B 109.5 . . ?
C52 C51 H51C 109.5 . . ?
H51A C51 H51C 109.5 . . ?
H51B C51 H51C 109.5 . . ?
O51 C52 C51 139.3(14) . . ?
O51 C52 O52 105.3(12) . . ?
C51 C52 O52 115.4(12) . . ?
C52 O52 C53 125.5(10) . . ?
C54 C53 O52 105.5(13) . . ?
C54 C53 H53A 110.6 . . ?
O52 C53 H53A 110.6 . . ?
C54 C53 H53B 110.6 . . ?
O52 C53 H53B 110.6 . . ?
H53A C53 H53B 108.8 . . ?
C53 C54 H54A 109.5 . . ?
C53 C54 H54B 109.5 . . ?
H54A C54 H54B 109.5 . . ?
C53 C54 H54C 109.5 . . ?
H54A C54 H54C 109.5 . . ?
H54B C54 H54C 109.5 . . ?
C52' C51' H51D 109.5 . . ?
C52' C51' H51E 109.5 . . ?
H51D C51' H51E 109.5 . . ?
C52' C51' H51F 109.5 . . ?
H51D C51' H51F 109.5 . . ?
H51E C51' H51F 109.5 . . ?
O51' C52' O52' 107.3(17) . . ?
O51' C52' C51' 133(2) . . ?
O52' C52' C51' 118.3(19) . . ?
C52' O52' C53' 119.5(14) . . ?
C54' C53' O52' 100.9(16) . . ?
C54' C53' H53C 111.6 . . ?
O52' C53' H53C 111.6 . . ?
C54' C53' H53D 111.6 . . ?
O52' C53' H53D 111.6 . . ?
H53C C53' H53D 109.4 . . ?
C53' C54' H54D 109.5 . . ?
C53' C54' H54E 109.5 . . ?
H54D C54' H54E 109.5 . . ?
C53' C54' H54F 109.5 . . ?
H54D C54' H54F 109.5 . . ?
H54E C54' H54F 109.5 . . ?
C62 C61 H61A 109.5 . . ?
C62 C61 H61B 109.5 . . ?
H61A C61 H61B 109.5 . . ?
C62 C61 H61C 109.5 . . ?
H61A C61 H61C 109.5 . . ?
H61B C61 H61C 109.5 . . ?
O62 C62 O61 122.3(15) . . ?
O62 C62 C61 112.4(14) . . ?
O61 C62 C61 122.7(16) . . ?
C63 O62 C62 121.8(16) . . ?
O62 C63 C64 150(3) . . ?
O62 C63 H63A 99.1 . . ?
C64 C63 H63A 99.1 . . ?
O62 C63 H63B 99.1 . . ?
C64 C63 H63B 99.1 . . ?
H63A C63 H63B 104.0 . . ?
C63 C64 H64A 109.5 . . ?
C63 C64 H64B 109.5 . . ?
H64A C64 H64B 109.5 . . ?
C63 C64 H64C 109.5 . . ?
H64A C64 H64C 109.5 . . ?
H64B C64 H64C 109.5 . . ?
C62A C61A H61D 109.5 . . ?
C62A C61A H61E 109.5 . . ?
H61D C61A H61E 109.5 . . ?
C62A C61A H61F 109.5 . . ?
H61D C61A H61F 109.5 . . ?
H61E C61A H61F 109.5 . . ?
O61A C62A O62A 121.9(16) . . ?
O61A C62A C61A 117(2) . . ?
O62A C62A C61A 102.1(18) . . ?
C63A O62A C62A 132.7(19) . . ?
O62A C63A C64A 134(3) . . ?
O62A C63A H63C 103.6 . . ?
C64A C63A H63C 103.6 . . ?
O62A C63A H63D 103.6 . . ?
C64A C63A H63D 103.6 . . ?
H63C C63A H63D 105.3 . . ?
C63A C64A H64D 109.5 . . ?
C63A C64A H64E 109.5 . . ?
H64D C64A H64E 109.5 . . ?
C63A C64A H64F 109.5 . . ?
H64D C64A H64F 109.5 . . ?
H64E C64A H64F 109.5 . . ?
H61G C61B H61H 109.5 . . ?
H61G C61B H61I 109.5 . . ?
H61H C61B H61I 109.5 . . ?
H71A O71 H71B 112(5) . . ?
H71A O71 H71C 0(7) . . ?
H71B O71 H71C 112(5) . . ?
H71A O71A H71C 0(10) . . ?
H71A O71A H71D 87(5) . . ?
H71C O71A H71D 87(5) . . ?
C82 C81 H81A 109.5 . . ?
C82 C81 H81B 109.5 . . ?
H81A C81 H81B 109.5 . . ?
C82 C81 H81C 109.5 . . ?
H81A C81 H81C 109.5 . . ?
H81B C81 H81C 109.5 . . ?
O81 C82 C81 131.7(15) . . ?
O81 C82 O82 122.4(15) . . ?
C81 C82 O82 105.2(14) . . ?
C82 O82 C83 123.7(19) . . ?
C84 C83 O82 116.0(16) . . ?
C84 C83 H83A 108.3 . . ?
O82 C83 H83A 108.3 . . ?
C84 C83 H83B 108.3 . . ?
O82 C83 H83B 108.3 . . ?
H83A C83 H83B 107.4 . . ?
C83 C84 H84A 109.5 . . ?
C83 C84 H84B 109.5 . . ?
H84A C84 H84B 109.5 . . ?
C83 C84 H84C 109.5 . . ?
H84A C84 H84C 109.5 . . ?
H84B C84 H84C 109.5 . . ?
C82' C81' H81D 109.5 . . ?
C82' C81' H81E 109.5 . . ?
H81D C81' H81E 109.5 . . ?
C82' C81' H81F 109.5 . . ?
H81D C81' H81F 109.5 . . ?
H81E C81' H81F 109.5 . . ?
O81' C82' O82' 118.6(12) . . ?
O81' C82' C81' 131.8(17) . . ?
O82' C82' C81' 109.5(16) . . ?
C82' O82' C83' 109(2) . . ?
C84' C83' O82' 114(2) . . ?
C84' C83' H83D 108.6 . . ?
O82' C83' H83D 108.6 . . ?
C84' C83' H83E 108.6 . . ?
O82' C83' H83E 108.6 . . ?
H83D C83' H83E 107.6 . . ?
C83' C84' H84D 109.5 . . ?
C83' C84' H84E 109.5 . . ?
H84D C84' H84E 109.5 . . ?
C83' C84' H84F 109.5 . . ?
H84D C84' H84F 109.5 . . ?
H84E C84' H84F 109.5 . . ?
C92 C91 H91A 109.5 . . ?
C92 C91 H91B 109.5 . . ?
H91A C91 H91B 109.5 . . ?
C92 C91 H91C 109.5 . . ?
H91A C91 H91C 109.5 . . ?
H91B C91 H91C 109.5 . . ?
O91 C92 C91 121.1(12) . . ?
O91 C92 O92 117.3(11) . . ?
C91 C92 O92 121.2(11) . . ?
C93 O92 C92 115.1(12) . . ?
C94 C93 O92 112.7(18) . . ?
C94 C93 H93A 109.1 . . ?
O92 C93 H93A 109.1 . . ?
C94 C93 H93B 109.1 . . ?
O92 C93 H93B 109.1 . . ?
H93A C93 H93B 107.8 . . ?
C93 C94 H94A 109.5 . . ?
C93 C94 H94B 109.5 . . ?
H94A C94 H94B 109.5 . . ?
C93 C94 H94C 109.5 . . ?
H94A C94 H94C 109.5 . . ?
H94B C94 H94C 109.5 . . ?
H95A C95 H95B 109.5 . . ?
H95A C95 H95C 109.5 . . ?
H95B C95 H95C 109.5 . . ?
C98 C97 O96 115(2) . . ?
C98 C97 H97A 108.4 . . ?
O96 C97 H97A 108.4 . . ?
C98 C97 H97B 108.4 . . ?
O96 C97 H97B 108.4 . . ?
H97A C97 H97B 107.5 . . ?
C97 C98 H98A 109.5 . . ?
C97 C98 H98B 109.5 . . ?
H98A C98 H98B 109.5 . . ?
C97 C98 H98C 109.5 . . ?
H98A C98 H98C 109.5 . . ?
H98B C98 H98C 109.5 . . ?
C97 C98 H99B 162(10) . . ?
H98A C98 H99B 62.8 . . ?
H98B C98 H99B 88.8 . . ?
H98C C98 H99B 61.8 . . ?
H99A O99 H99B 131(5) . . ?
C102 C101 H10C 109.5 . . ?
C102 C101 H10D 109.5 . . ?
H10C C101 H10D 109.5 . . ?
C102 C101 H10E 109.5 . . ?
H10C C101 H10E 109.5 . . ?
H10D C101 H10E 109.5 . . ?
O101 C102 C101 114(2) . . ?

loop_
_geom_bond_atom_site_label_1
_geom_bond_atom_site_label_2
_geom_bond_distance
_geom_bond_site_symmetry_2
_geom_bond_publ_flag
C1 N1 1.469(3) . ?
C1 C18A 1.510(3) . ?
C1 H1A 0.9900 . ?
C1 H1B 0.9900 . ?
C1A N1 1.438(3) . ?
C1A N13 1.444(3) . ?
C1A C1B 1.542(4) . ?
C1A C2A 1.573(4) . ?
C1B O1B 1.184(4) . ?
C1B O1C 1.330(4) . ?
C1C O1C 1.462(4) . ?
C1C C1D 1.470(6) . ?
C1C H1C1 0.9900 . ?
C1C H1C2 0.9900 . ?
C1D H1D1 0.9800 . ?
C1D H1D2 0.9800 . ?
C1D H1D3 0.9800 . ?
N1 C2 1.367(3) . ?
C2 O2 1.222(3) . ?
C2 N2 1.378(3) . ?
C2A N12 1.442(3) . ?
C2A N2 1.465(3) . ?
C2A C2B 1.550(4) . ?
C2B O2B 1.189(4) . ?
C2B O2C 1.281(4) . ?
C2C C2D 1.432(12) . ?
C2C O2C 1.508(7) . ?
C2C H2C1 0.9900 . ?
C2C H2C2 0.9900 . ?
C2D H2D1 0.9800 . ?
C2D H2D2 0.9800 . ?
C2D H2D3 0.9800 . ?
C2E C2F 1.429(9) . ?
C2E O2C 1.550(7) . ?
C2E H2E1 0.9900 . ?
C2E H2E2 0.9900 . ?
C2F H2F1 0.9800 . ?
C2F H2F2 0.9800 . ?
C2F H2F3 0.9800 . ?
N2 C3 1.457(3) . ?
C3 N3 1.445(3) . ?
C3 H3A 0.9900 . ?
C3 H3B 0.9900 . ?
C3A N3 1.449(3) . ?
C3A N11 1.464(3) . ?
C3A C3B 1.550(3) . ?
C3A C4A 1.563(4) . ?
C3B O3B 1.186(3) . ?
C3B O3C 1.310(3) . ?
C3C O3C 1.472(3) . ?
C3C C3D 1.488(5) . ?
C3C H3C1 0.9900 . ?
C3C H3C2 0.9900 . ?
C3D H3D1 0.9800 . ?
C3D H3D2 0.9800 . ?
C3D H3D3 0.9800 . ?
N3 C4 1.395(3) . ?
C4 O4 1.212(3) . ?
C4 N4 1.357(3) . ?
C4A N10 1.430(3) . ?
C4A N4 1.452(3) . ?
C4A C4B 1.546(4) . ?
C4B O4B 1.189(3) . ?
C4B O4C 1.312(4) . ?
C4C O4C 1.482(10) . ?
C4C C4D 1.482(15) . ?
C4C H4C1 0.9900 . ?
C4C H4C2 0.9900 . ?
C4D H4D1 0.9800 . ?
C4D H4D2 0.9800 . ?
C4D H4D3 0.9800 . ?
C4E C4F 1.471(16) . ?
C4E O4C 1.479(12) . ?
C4E H4E1 0.9900 . ?
C4E H4E2 0.9900 . ?
C4F H4F1 0.9800 . ?
C4F H4F2 0.9800 . ?
C4F H4F3 0.9800 . ?
N4 C5 1.458(3) . ?
C5 C5A 1.529(3) . ?
C5 H5A 0.9900 . ?
C5 H5B 0.9900 . ?
C5A C6 1.397(3) . ?
C5A C9A 1.400(3) . ?
C6 C7 1.390(3) . ?
C6 N6A 1.424(3) . ?
C6A O6A 1.227(3) . ?
C6A N6A 1.358(3) . ?
C6A N6B 1.372(3) . ?
C6B C6G 1.391(4) . ?
C6B C6C 1.393(4) . ?
C6B N6B 1.400(3) . ?
C6C C6D 1.385(4) . ?
C6C H6C 0.9500 . ?
C6D C6E 1.380(5) . ?
C6D H6D 0.9500 . ?
C6E C6F 1.370(5) . ?
C6E H6E 0.9500 . ?
C6F C6G 1.387(4) . ?
C6F H6F 0.9500 . ?
C6G H6G 0.9500 . ?
N6A H6A 0.8800 . ?
N6B H6B 0.8800 . ?
C7 C8 1.389(4) . ?
C7 H7 0.9500 . ?
C8 C9 1.389(4) . ?
C8 H8 0.9500 . ?
C9 O9 1.369(3) . ?
C9 C9A 1.407(4) . ?
C9A C10 1.517(4) . ?
C9B O9 1.415(4) . ?
C9B H9B1 0.9800 . ?
C9B H9B2 0.9800 . ?
C9B H9B3 0.9800 . ?
C10 N10 1.459(4) . ?
C10 H10A 0.9900 . ?
C10 H10B 0.9900 . ?
N10 C11 1.369(4) . ?
C11 O11 1.212(3) . ?
C11 N11 1.399(4) . ?
N11 C12 1.449(3) . ?
C12 N12 1.442(4) . ?
C12 H12A 0.9900 . ?
C12 H12B 0.9900 . ?
N12 C13 1.390(3) . ?
C13 O13 1.212(3) . ?
C13 N13 1.366(4) . ?
N13 C14 1.465(3) . ?
C14 C14A 1.514(4) . ?
C14 H14A 0.9900 . ?
C14 H14B 0.9900 . ?
C14A C15 1.394(4) . ?
C14A C18A 1.401(4) . ?
C15 C16 1.378(4) . ?
C15 H15 0.9500 . ?
C16 C17 1.388(4) . ?
C16 H16 0.9500 . ?
C17 C18 1.402(4) . ?
C17 N17A 1.410(3) . ?
C17A O17A 1.225(3) . ?
C17A N17A 1.365(4) . ?
C17A N17B 1.375(3) . ?
C17B C17G 1.389(5) . ?
C17B C17C 1.392(4) . ?
C17B N17B 1.408(4) . ?
C17C C17D 1.382(5) . ?
C17C H17C 0.9500 . ?
C17D C17E 1.364(6) . ?
C17D H17D 0.9500 . ?
C17E C17F 1.378(5) . ?
C17E H17E 0.9500 . ?
C17F C17G 1.380(5) . ?
C17F H17F 0.9500 . ?
C17G H17G 0.9500 . ?
N17A H17A 0.8800 . ?
N17B H17B 0.8800 . ?
C18 C18A 1.390(3) . ?
C18 H18 0.9500 . ?
C21 N21 1.456(3) . ?
C21 C38A 1.516(3) . ?
C21 H21A 0.9900 . ?
C21 H21B 0.9900 . ?
C21A N33 1.439(3) . ?
C21A N21 1.445(3) . ?
C21A C21B 1.551(3) . ?
C21A C22A 1.579(3) . ?
C21B O21B 1.207(3) . ?
C21B O21C 1.294(3) . ?
C21C C21D 1.445(7) . ?
C21C O21C 1.486(4) . ?
C21C H21C 0.9900 . ?
C21C H21D 0.9900 . ?
C21D H21E 0.9800 . ?
C21D H21F 0.9800 . ?
C21D H21G 0.9800 . ?
C21F H21H 0.9800 . ?
C21F H21I 0.9800 . ?
C21F H21J 0.9800 . ?
N21 C22 1.361(3) . ?
C22 O22 1.218(3) . ?
C22 N22 1.381(3) . ?
C22A N22 1.447(3) . ?
C22A N32 1.460(3) . ?
C22A C22B 1.541(3) . ?
C22B O22B 1.193(3) . ?
C22B O22C 1.320(3) . ?
C22C O22C 1.470(3) . ?
C22C C22D 1.484(6) . ?
C22C H22A 0.9900 . ?
C22C H22B 0.9900 . ?
C22D H22C 0.9800 . ?
C22D H22D 0.9800 . ?
C22D H22E 0.9800 . ?
N22 C23 1.460(3) . ?
C23 N23 1.443(3) . ?
C23 H23A 0.9900 . ?
C23 H23B 0.9900 . ?
C23A N23 1.439(3) . ?
C23A N31 1.454(3) . ?
C23A C23B 1.548(4) . ?
C23A C24A 1.569(4) . ?
C23B O23B 1.236(4) . ?
C23B O23C 1.266(4) . ?
C23C O23C 1.446(9) . ?
C23C C23D 1.536(14) . ?
C23C H23C 0.9900 . ?
C23C H23D 0.9900 . ?
C23D H23E 0.9800 . ?
C23D H23F 0.9800 . ?
C23D H23G 0.9800 . ?
C23E O23B 1.441(16) . ?
C23E C23F 1.567(18) . ?
C23E H23H 0.9900 . ?
C23E H23I 0.9900 . ?
C23F H23J 0.9800 . ?
C23F H23K 0.9800 . ?
C23F H23L 0.9800 . ?
C23H H23O 0.9800 . ?
C23H H23P 0.9800 . ?
C23H H23Q 0.9800 . ?
C23I O23B 1.353(11) . ?
C23I C23J 1.6527 . ?
C23I H23R 0.9900 . ?
C23I H23S 0.9900 . ?
C23J H23T 0.9800 . ?
C23J H23U 0.9800 . ?
C23J H23V 0.9800 . ?
N23 C24 1.391(4) . ?
C24 O24 1.214(3) . ?
C24 N24 1.362(3) . ?
C24A N30 1.434(3) . ?
C24A N24 1.444(4) . ?
C24A C24B 1.555(4) . ?
C24B O24B 1.183(4) . ?
C24B O24C 1.313(4) . ?
C24C C24D 1.43(4) . ?
C24C O24C 1.473(12) . ?
C24C H24A 0.9900 . ?
C24C H24B 0.9900 . ?
C24D H24C 0.9800 . ?
C24D H24D 0.9800 . ?
C24D H24E 0.9800 . ?
C24E C24F 1.44(4) . ?
C24E O24C 1.478(12) . ?
C24E H24F 0.9900 . ?
C24E H24G 0.9900 . ?
C24F H24H 0.9800 . ?
C24F H24I 0.9800 . ?
C24F H24J 0.9800 . ?
N24 C25 1.449(4) . ?
C25 C25A 1.520(4) . ?
C25 H25A 0.9900 . ?
C25 H25B 0.9900 . ?
C25A C26 1.402(4) . ?
C25A C29A 1.406(4) . ?
C26 C27 1.383(4) . ?
C26 N26A 1.433(4) . ?
C26A O26A 1.235(3) . ?
C26A N26B 1.360(4) . ?
C26A N26A 1.364(3) . ?
C26B C26C 1.384(4) . ?
C26B C26G 1.387(4) . ?
C26B N26B 1.409(3) . ?
C26C C26D 1.378(4) . ?
C26C H26C 0.9500 . ?
C26D C26E 1.378(5) . ?
C26D H26D 0.9500 . ?
C26E C26F 1.370(4) . ?
C26E H26E 0.9500 . ?
C26F C26G 1.389(4) . ?
C26F H26F 0.9500 . ?
C26G H26G 0.9500 . ?
N26A H26A 0.8800 . ?
N26B H26B 0.8800 . ?
C27 C28 1.380(4) . ?
C27 H27 0.9500 . ?
C28 C29 1.387(4) . ?
C28 H28 0.9500 . ?
C29 O29 1.367(3) . ?
C29 C29A 1.410(4) . ?
C29A C30 1.514(4) . ?
C29B O29 1.381(4) . ?
C29B H29A 0.9800 . ?
C29B H29B 0.9800 . ?
C29B H29C 0.9800 . ?
C30 N30 1.464(4) . ?
C30 H30A 0.9900 . ?
C30 H30B 0.9900 . ?
N30 C31 1.377(3) . ?
C31 O31 1.213(3) . ?
C31 N31 1.387(3) . ?
N31 C32 1.447(3) . ?
C32 N32 1.450(3) . ?
C32 H32A 0.9900 . ?
C32 H32B 0.9900 . ?
N32 C33 1.391(3) . ?
C33 O33 1.207(3) . ?
C33 N33 1.374(3) . ?
N33 C34 1.471(3) . ?
C34 C34A 1.514(3) . ?
C34 H34A 0.9900 . ?
C34 H34B 0.9900 . ?
C34A C35 1.393(3) . ?
C34A C38A 1.402(3) . ?
C35 C36 1.384(3) . ?
C35 H35 0.9500 . ?
C36 C37 1.388(3) . ?
C36 H36 0.9500 . ?
C37 C38 1.393(3) . ?
C37 N37A 1.414(3) . ?
C37A O37A 1.230(3) . ?
C37A N37A 1.357(3) . ?
C37A N37B 1.368(3) . ?
C37B C37C 1.383(4) . ?
C37B C37G 1.383(4) . ?
C37B N37B 1.415(3) . ?
C37C C37D 1.384(4) . ?
C37C H37C 0.9500 . ?
C37D C37E 1.360(5) . ?
C37D H37D 0.9500 . ?
C37E C37F 1.375(5) . ?
C37E H37E 0.9500 . ?
C37F C37G 1.385(4) . ?
C37F H37F 0.9500 . ?
C37G H37G 0.9500 . ?
N37A H37A 0.8800 . ?
N37B H37B 0.8800 . ?
C38 C38A 1.387(3) . ?
C38 H38 0.9500 . ?
C41 C42 1.374(11) . ?
C41 H41A 0.9800 . ?
C41 H41B 0.9800 . ?
C41 H41C 0.9800 . ?
O41 C42 1.214(12) . ?
C42 O42 1.329(10) . ?
O42 C43 1.424(11) . ?
C43 C44 1.288(13) . ?
C43 H43A 0.9900 . ?
C43 H43B 0.9900 . ?
C44 H44A 0.9800 . ?
C44 H44B 0.9800 . ?
C44 H44C 0.9800 . ?
C44A H44D 0.9800 . ?
C44A H44E 0.9800 . ?
C44A H44F 0.9800 . ?
C51 C52 1.358(17) . ?
C51 H51A 0.9800 . ?
C51 H51B 0.9800 . ?
C51 H51C 0.9800 . ?
O51 C52 1.276(15) . ?
C52 O52 1.414(17) . ?
O52 C53 1.581(19) . ?
C53 C54 1.396(18) . ?
C53 H53A 0.9900 . ?
C53 H53B 0.9900 . ?
C54 H54A 0.9800 . ?
C54 H54B 0.9800 . ?
C54 H54C 0.9800 . ?
C51' C52' 1.41(2) . ?
C51' H51D 0.9800 . ?
C51' H51E 0.9800 . ?
C51' H51F 0.9800 . ?
O51' C52' 1.27(2) . ?
C52' O52' 1.38(2) . ?
O52' C53' 1.69(2) . ?
C53' C54' 1.35(2) . ?
C53' H53C 0.9900 . ?
C53' H53D 0.9900 . ?
C54' H54D 0.9800 . ?
C54' H54E 0.9800 . ?
C54' H54F 0.9800 . ?
C61 C62 1.390(18) . ?
C61 H61A 0.9800 . ?
C61 H61B 0.9800 . ?
C61 H61C 0.9800 . ?
O61 C62 1.308(18) . ?
C62 O62 1.300(16) . ?
O62 C63 1.28(2) . ?
C63 C64 1.30(2) . ?
C63 H63A 0.9900 . ?
C63 H63B 0.9900 . ?
C64 H64A 0.9800 . ?
C64 H64B 0.9800 . ?
C64 H64C 0.9800 . ?
C61A C62A 1.45(2) . ?
C61A H61D 0.9800 . ?
C61A H61E 0.9800 . ?
C61A H61F 0.9800 . ?
O61A C62A 1.317(18) . ?
C62A O62A 1.37(2) . ?
O62A C63A 1.16(2) . ?
C63A C64A 1.27(2) . ?
C63A H63C 0.9900 . ?
C63A H63D 0.9900 . ?
C64A H64D 0.9800 . ?
C64A H64E 0.9800 . ?
C64A H64F 0.9800 . ?
C61B H61G 0.9800 . ?
C61B H61H 0.9800 . ?
C61B H61I 0.9800 . ?
O71 H71A 0.94(2) . ?
O71 H71B 0.94(2) . ?
O71 H71C 0.94(2) . ?
O71A H71A 1.11(6) . ?
O71A H71C 1.11(6) . ?
O71A H71D 1.12(8) . ?
C81 C82 1.360(13) . ?
C81 H81A 0.9800 . ?
C81 H81B 0.9800 . ?
C81 H81C 0.9800 . ?
O81 C82 1.230(14) . ?
C82 O82 1.398(14) . ?
O82 C83 1.407(15) . ?
C83 C84 1.305(13) . ?
C83 H83A 0.9900 . ?
C83 H83B 0.9900 . ?
C84 H84A 0.9800 . ?
C84 H84B 0.9800 . ?
C84 H84C 0.9800 . ?
C81' C82' 1.366(15) . ?
C81' H81D 0.9800 . ?
C81' H81E 0.9800 . ?
C81' H81F 0.9800 . ?
O81' C82' 1.198(12) . ?
C82' O82' 1.282(12) . ?
O82' C83' 1.424(18) . ?
C83' C84' 1.306(18) . ?
C83' H83D 0.9900 . ?
C83' H83E 0.9900 . ?
C84' H84D 0.9800 . ?
C84' H84E 0.9800 . ?
C84' H84F 0.9800 . ?
C91 C92 1.366(10) . ?
C91 H91A 0.9800 . ?
C91 H91B 0.9800 . ?
C91 H91C 0.9800 . ?
O91 C92 1.245(10) . ?
C92 O92 1.412(11) . ?
O92 C93 1.329(14) . ?
C93 C94 1.294(16) . ?
C93 H93A 0.9900 . ?
C93 H93B 0.9900 . ?
C94 H94A 0.9800 . ?
C94 H94B 0.9800 . ?
C94 H94C 0.9800 . ?
C95 H95A 0.9800 . ?
C95 H95B 0.9800 . ?
C95 H95C 0.9800 . ?
O96 C97 1.403(17) . ?
C97 C98 1.265(18) . ?
C97 H97A 0.9900 . ?
C97 H97B 0.9900 . ?
C98 H98A 0.9800 . ?
C98 H98B 0.9800 . ?
C98 H98C 0.9800 . ?
C98 H99B 0.49(5) . ?
O99 H99A 0.85(2) . ?
O99 H99B 0.86(2) . ?
C101 C102 1.381(16) . ?
C101 H10C 0.9800 . ?
C101 H10D 0.9800 . ?
C101 H10E 0.9800 . ?
O101 C102 1.235(16) . ?

loop_
_geom_hbond_atom_site_label_D
_geom_hbond_atom_site_label_H
_geom_hbond_atom_site_label_A
_geom_hbond_distance_DH
_geom_hbond_distance_HA
_geom_hbond_distance_DA
_geom_hbond_angle_DHA
_geom_hbond_site_symmetry_A
N6A H6A O37A 0.88 2.19 2.996(3) 153.0 2_666
N6B H6B O37A 0.88 2.22 3.049(3) 156.2 2_666
N17A H17A O22 0.88 2.56 3.425(3) 166.8 2_666
N17B H17B O99 0.88 2.01 2.827(4) 153.1 .
N26A H26A O17A 0.88 2.22 3.030(3) 153.1 2_666
N26B H26B O17A 0.88 2.18 2.994(3) 153.2 2_666
N37A H37A O2 0.88 2.21 3.080(3) 171.5 2_666
O71 H71A O6A 0.94(2) 2.01(3) 2.875(5) 151(5) 2_766
O71 H71B O26A 0.94(2) 1.96(4) 2.804(5) 147(6) .
O71A H71C O6A 1.11(6) 2.01(3) 2.850(11) 129(3) 2_766
O71A H71D O26A 1.12(8) 2.36(15) 2.989(14) 114(11) .
O99 H99A O22 0.85(2) 1.94(2) 2.782(4) 172(6) 2_666
O99 H99B O91 0.86(2) 2.26(5) 2.943(12) 137(7) .
